data_4345370
loop_
_publ_author_name
'Wang, Yaofeng'
'Tang, Qiangqiang'
'Feng, Lai'
'Chen, Ning'

_publ_section_title
;
 Sc2C2@D3h(14246)-C74: A Missing Piece of the Clusterfullerene Puzzle.
;
_journal_issue 4
_journal_name_full 'Inorganic chemistry'
_journal_page_first 1974
_journal_page_last 1980
_journal_paper_doi 10.1021/acs.inorgchem.6b02512
_journal_volume 56
_journal_year 2017
_chemical_formula_moiety 'Sc2C76, NiN4C36H44, 1.69(C6H6), 0.31(CHCl3)'
_chemical_formula_sum 'C122.3 H54.3 Cl N4 Ni Sc2'
_chemical_formula_weight 1763.67
_chemical_name_common Sc2C2@C74/NiOEP/1.69(bz)/0.31(CF)
_chemical_name_systematic
;
 ?
;
_space_group_crystal_system triclinic
_space_group_IT_number 2
_space_group_name_Hall '-P 1'
_space_group_name_H-M_alt 'P -1'
_symmetry_space_group_name_Hall '-P 1'
_symmetry_space_group_name_H-M 'P -1'
_atom_sites_solution_hydrogens geom
_atom_sites_solution_primary direct
_atom_sites_solution_secondary difmap
_audit_creation_method SHELXL-2013
_cell_angle_alpha 86.749(7)
_cell_angle_beta 86.736(7)
_cell_angle_gamma 61.901(6)
_cell_formula_units_Z 2
_cell_length_a 14.559(2)
_cell_length_b 14.556(2)
_cell_length_c 19.300(3)
_cell_measurement_reflns_used 9255
_cell_measurement_temperature 120(2)
_cell_measurement_theta_max 26.48
_cell_measurement_theta_min 2.60
_cell_volume 3600.1(9)
_computing_cell_refinement 'Bruker SMART'
_computing_data_collection 'Bruker SMART'
_computing_data_reduction 'Bruker SAINT'
_computing_molecular_graphics 'Bruker SHELXTL'
_computing_publication_material 'Bruker SHELXTL'
_computing_structure_refinement 'SHELXL-2013 (Sheldrick, 2013)'
_computing_structure_solution 'Bruker SHELXTL'
_diffrn_ambient_temperature 120(2)
_diffrn_measured_fraction_theta_full 0.998
_diffrn_measured_fraction_theta_max 0.991
_diffrn_measurement_device_type 'CCD area detector'
_diffrn_measurement_method 'phi and omega scans'
_diffrn_radiation_type MoK\a
_diffrn_radiation_wavelength 0.71073
_diffrn_reflns_av_R_equivalents 0.0623
_diffrn_reflns_av_unetI/netI 0.0346
_diffrn_reflns_Laue_measured_fraction_full 0.998
_diffrn_reflns_Laue_measured_fraction_max 0.991
_diffrn_reflns_limit_h_max 18
_diffrn_reflns_limit_h_min -18
_diffrn_reflns_limit_k_max 18
_diffrn_reflns_limit_k_min -18
_diffrn_reflns_limit_l_max 25
_diffrn_reflns_limit_l_min -25
_diffrn_reflns_number 210804
_diffrn_reflns_point_group_measured_fraction_full 0.998
_diffrn_reflns_point_group_measured_fraction_max 0.991
_diffrn_reflns_theta_full 25.242
_diffrn_reflns_theta_max 27.607
_diffrn_reflns_theta_min 2.600
_diffrn_source 'sealed tube'
_exptl_absorpt_coefficient_mu 0.549
_exptl_absorpt_correction_T_max 0.7455
_exptl_absorpt_correction_T_min 0.6941
_exptl_absorpt_correction_type multi-scan
_exptl_absorpt_process_details 'SADABS (Sheldrick 1996)'
_exptl_crystal_colour black
_exptl_crystal_density_diffrn 1.627
_exptl_crystal_density_method 'not measured'
_exptl_crystal_description block
_exptl_crystal_F_000 1806
_exptl_crystal_size_max 0.18
_exptl_crystal_size_mid 0.15
_exptl_crystal_size_min 0.12
_refine_diff_density_max 0.963
_refine_diff_density_min -0.872
_refine_diff_density_rms 0.101
_refine_ls_extinction_method none
_refine_ls_goodness_of_fit_ref 1.026
_refine_ls_hydrogen_treatment constr
_refine_ls_matrix_type full
_refine_ls_number_parameters 1986
_refine_ls_number_reflns 16566
_refine_ls_number_restraints 8305
_refine_ls_restrained_S_all 1.042
_refine_ls_R_factor_all 0.1242
_refine_ls_R_factor_gt 0.0976
_refine_ls_shift/su_max 0.007
_refine_ls_shift/su_mean 0.001
_refine_ls_structure_factor_coef Fsqd
_refine_ls_weighting_details
;
 w=1/[\s^2^(Fo^2^)+(0.1576P)^2^+9.1369P]
 where P=(Fo^2^+2Fc^2^)/3
;
_refine_ls_weighting_scheme calc
_refine_ls_wR_factor_gt 0.2652
_refine_ls_wR_factor_ref 0.2895
_reflns_Friedel_coverage 0.000
_reflns_number_gt 12507
_reflns_number_total 16566
_reflns_threshold_expression 'I > 2\s(I)'
_cod_data_source_file ic6b02512_si_002.cif
_cod_data_source_block shelx
_cod_original_cell_volume 3600.0(9)
_cod_original_formula_sum 'C122.30 H54.30 Cl N4 Ni Sc2'
_cod_database_code 4345370
_shelx_space_group_comment
;
The symmetry employed for this shelxl refinement is uniquely defined
by the following loop, which should always be used as a source of
symmetry information in preference to the above space-group names.
They are only intended as comments.
;
_shelxl_version_number 2013-2

loop_
_space_group_symop_operation_xyz
'x, y, z'
'-x, -y, -z'

loop_
_atom_site_label
_atom_site_type_symbol
_atom_site_fract_x
_atom_site_fract_y
_atom_site_fract_z
_atom_site_U_iso_or_equiv
_atom_site_adp_type
_atom_site_occupancy
_atom_site_site_symmetry_order
_atom_site_calc_flag
_atom_site_refinement_flags_posn
_atom_site_refinement_flags_adp
_atom_site_refinement_flags_occupancy
_atom_site_disorder_assembly
_atom_site_disorder_group
Ni1 Ni 0.01980(3) 0.01967(3) 0.08590(2) 0.02777(16) Uani 1 1 d . . . . .
N02 N 0.1516(2) -0.1098(2) 0.08733(17) 0.0313(6) Uani 1 1 d . . . . .
N04 N -0.1099(2) 0.1518(2) 0.08727(16) 0.0309(6) Uani 1 1 d . . . . .
N01 N -0.0340(2) -0.0340(2) 0.16427(17) 0.0323(6) Uani 1 1 d . . . . .
N03 N 0.0759(2) 0.0758(2) 0.01013(16) 0.0285(6) Uani 1 1 d . . . . .
C01P C 0.4968(4) -0.2400(5) 0.0555(4) 0.0741(17) Uani 1 1 d . . . . .
H01A H 0.5649 -0.2723 0.0310 0.111 Uiso 1 1 calc R U . . .
H01B H 0.5061 -0.2548 0.1055 0.111 Uiso 1 1 calc R U . . .
H01C H 0.4629 -0.1645 0.0463 0.111 Uiso 1 1 calc R U . . .
C02P C 0.4289(3) -0.2847(4) 0.0300(3) 0.0568(13) Uani 1 1 d . . . . .
H02A H 0.4223 -0.2723 -0.0209 0.068 Uiso 1 1 calc R U . . .
H02B H 0.4636 -0.3610 0.0394 0.068 Uiso 1 1 calc R U . . .
C03P C 0.3223(3) -0.2374(3) 0.0641(3) 0.0432(9) Uani 1 1 d . . . . .
C04P C 0.2394(3) -0.1346(3) 0.0458(2) 0.0331(8) Uani 1 1 d . . . . .
C05P C 0.2500(3) -0.0707(3) -0.0053(2) 0.0333(8) Uani 1 1 d . . . . .
H05P H 0.3138 -0.0966 -0.0317 0.040 Uiso 1 1 calc R U . . .
C06P C 0.1738(3) 0.0290(3) -0.02063(19) 0.0308(7) Uani 1 1 d . . . . .
C07P C 0.1880(3) 0.0983(3) -0.0709(2) 0.0348(8) Uani 1 1 d . . . . .
C08P C 0.2893(3) 0.0738(4) -0.1093(2) 0.0450(10) Uani 1 1 d . . . . .
H08A H 0.2753 0.1192 -0.1517 0.054 Uiso 1 1 calc R U . . .
H08B H 0.3228 0.0006 -0.1238 0.054 Uiso 1 1 calc R U . . .
C09P C 0.3634(4) 0.0896(5) -0.0646(3) 0.0684(16) Uani 1 1 d . . . . .
H09A H 0.4277 0.0747 -0.0916 0.103 Uiso 1 1 calc R U . . .
H09B H 0.3800 0.0423 -0.0236 0.103 Uiso 1 1 calc R U . . .
H09C H 0.3303 0.1618 -0.0499 0.103 Uiso 1 1 calc R U . . .
C10P C 0.0985(3) 0.1881(3) -0.0711(2) 0.0345(8) Uani 1 1 d . . . . .
C11P C 0.0742(4) 0.2891(3) -0.1094(2) 0.0453(10) Uani 1 1 d . . . . .
H11A H 0.0010 0.3228 -0.1239 0.054 Uiso 1 1 calc R U . . .
H11B H 0.1197 0.2750 -0.1518 0.054 Uiso 1 1 calc R U . . .
C12P C 0.0903(5) 0.3633(4) -0.0647(3) 0.0667(15) Uani 1 1 d . . . . .
H12A H 0.0752 0.4277 -0.0916 0.100 Uiso 1 1 calc R U . . .
H12B H 0.1626 0.3302 -0.0501 0.100 Uiso 1 1 calc R U . . .
H12C H 0.0433 0.3797 -0.0235 0.100 Uiso 1 1 calc R U . . .
C13P C 0.0288(3) 0.1737(3) -0.02063(19) 0.0309(7) Uani 1 1 d . . . . .
C14P C -0.0700(3) 0.2496(3) -0.0053(2) 0.0335(8) Uani 1 1 d . . . . .
H14P H -0.0955 0.3135 -0.0316 0.040 Uiso 1 1 calc R U . . .
C15P C -0.1350(3) 0.2395(3) 0.0457(2) 0.0332(8) Uani 1 1 d . . . . .
C16P C -0.2368(3) 0.3220(3) 0.0635(2) 0.0421(9) Uani 1 1 d . . . . .
C17P C -0.2846(4) 0.4290(3) 0.0289(3) 0.0576(13) Uani 1 1 d . . . . .
H17A H -0.3609 0.4636 0.0382 0.069 Uiso 1 1 calc R U . . .
H17B H -0.2719 0.4222 -0.0220 0.069 Uiso 1 1 calc R U . . .
C18P C -0.2400(5) 0.4969(4) 0.0546(4) 0.0753(17) Uani 1 1 d . . . . .
H18A H -0.2726 0.5653 0.0305 0.113 Uiso 1 1 calc R U . . .
H18B H -0.1645 0.4633 0.0451 0.113 Uiso 1 1 calc R U . . .
H18C H -0.2542 0.5056 0.1047 0.113 Uiso 1 1 calc R U . . .
C19P C -0.2748(3) 0.2835(3) 0.1170(3) 0.0437(10) Uani 1 1 d . . . . .
C20P C -0.3758(4) 0.3376(4) 0.1584(3) 0.0638(15) Uani 1 1 d . . . . .
H20A H -0.4064 0.2897 0.1661 0.077 Uiso 1 1 calc R U . . .
H20B H -0.4252 0.3993 0.1312 0.077 Uiso 1 1 calc R U . . .
C21P C -0.3622(6) 0.3722(5) 0.2282(4) 0.088(2) Uani 1 1 d . . . . .
H21A H -0.4298 0.4059 0.2532 0.133 Uiso 1 1 calc R U . . .
H21B H -0.3343 0.4217 0.2209 0.133 Uiso 1 1 calc R U . . .
H21C H -0.3138 0.3114 0.2555 0.133 Uiso 1 1 calc R U . . .
C22P C -0.1961(3) 0.1783(3) 0.1307(2) 0.0365(8) Uani 1 1 d . . . . .
C23P C -0.2058(3) 0.1144(3) 0.1823(2) 0.0394(9) Uani 1 1 d . . . . .
H23P H -0.2700 0.1398 0.2082 0.047 Uiso 1 1 calc R U . . .
C24P C -0.1288(3) 0.0160(3) 0.1990(2) 0.0368(8) Uani 1 1 d . . . . .
C25P C -0.1370(4) -0.0471(4) 0.2571(2) 0.0433(9) Uani 1 1 d . . . . .
C26P C -0.2282(4) -0.0106(4) 0.3082(3) 0.0565(12) Uani 1 1 d . . . . .
H26A H -0.2262 -0.0718 0.3346 0.068 Uiso 1 1 calc R U . . .
H26B H -0.2935 0.0229 0.2824 0.068 Uiso 1 1 calc R U . . .
C27P C -0.2292(5) 0.0657(5) 0.3587(3) 0.0690(15) Uani 1 1 d . . . . .
H27A H -0.2912 0.0886 0.3896 0.104 Uiso 1 1 calc R U . . .
H27B H -0.2304 0.1262 0.3329 0.104 Uiso 1 1 calc R U . . .
H27C H -0.1665 0.0318 0.3863 0.104 Uiso 1 1 calc R U . . .
C28P C -0.0469(4) -0.1371(4) 0.2570(2) 0.0442(10) Uani 1 1 d . . . . .
C29P C -0.0109(4) -0.2282(4) 0.3080(3) 0.0564(12) Uani 1 1 d . . . . .
H29A H 0.0225 -0.2936 0.2822 0.068 Uiso 1 1 calc R U . . .
H29B H -0.0722 -0.2260 0.3343 0.068 Uiso 1 1 calc R U . . .
C30P C 0.0657(5) -0.2294(5) 0.3588(3) 0.0694(16) Uani 1 1 d . . . . .
H30A H 0.0869 -0.2905 0.3905 0.104 Uiso 1 1 calc R U . . .
H30B H 0.0324 -0.1659 0.3856 0.104 Uiso 1 1 calc R U . . .
H30C H 0.1272 -0.2327 0.3331 0.104 Uiso 1 1 calc R U . . .
C31P C 0.0158(3) -0.1287(3) 0.1992(2) 0.0366(8) Uani 1 1 d . . . . .
C32P C 0.1143(3) -0.2057(3) 0.1826(2) 0.0391(9) Uani 1 1 d . . . . .
H32P H 0.1398 -0.2699 0.2086 0.047 Uiso 1 1 calc R U . . .
C33P C 0.1778(3) -0.1958(3) 0.1311(2) 0.0361(8) Uani 1 1 d . . . . .
C34P C 0.2835(3) -0.2747(3) 0.1175(3) 0.0436(10) Uani 1 1 d . . . . .
C35P C 0.3373(4) -0.3761(4) 0.1591(3) 0.0633(14) Uani 1 1 d . . . . .
H35A H 0.3984 -0.4262 0.1317 0.076 Uiso 1 1 calc R U . . .
H35B H 0.2889 -0.4060 0.1674 0.076 Uiso 1 1 calc R U . . .
C36P C 0.3734(5) -0.3626(6) 0.2287(4) 0.087(2) Uani 1 1 d . . . . .
H36A H 0.4068 -0.4301 0.2539 0.131 Uiso 1 1 calc R U . . .
H36B H 0.3132 -0.3136 0.2562 0.131 Uiso 1 1 calc R U . . .
H36C H 0.4234 -0.3355 0.2208 0.131 Uiso 1 1 calc R U . . .
Sc01 Sc 0.2969(18) 0.2482(15) 0.2217(9) 0.012(7) Uiso 0.037(6) 1 d . . P A 3
Sc02 Sc 0.0397(7) 0.3000(7) 0.2786(8) 0.226(10) Uani 0.239(8) 1 d . . P A 3
Sc03 Sc 0.3737(6) 0.1142(12) 0.3319(7) 0.137(8) Uani 0.185(8) 1 d . . P A 3
Sc04 Sc 0.1143(14) 0.3741(7) 0.3321(10) 0.131(9) Uani 0.168(9) 1 d . . P A 3
Sc05 Sc 0.3030(7) 0.0434(8) 0.2749(8) 0.229(10) Uani 0.243(8) 1 d . . P A 3
Sc06 Sc 0.0799(11) 0.1881(12) 0.3737(7) 0.104(6) Uiso 0.143(7) 1 d . U P A 3
Sc07 Sc 0.1671(13) 0.1020(13) 0.3788(6) 0.181(7) Uani 0.221(8) 1 d . U P A 3
Sc08 Sc 0.2489(11) 0.2946(13) 0.2237(8) 0.204(9) Uani 0.237(10) 1 d . . P A 3
Sc09 Sc 0.0772(15) 0.3396(14) 0.3666(9) 0.061(8) Uani 0.068(7) 1 d . . P A 3
Sc10 Sc 0.3219(11) 0.2404(16) 0.2464(14) 0.126(10) Uani 0.106(8) 1 d . . P A 3
Sc11 Sc 0.1835(17) 0.1851(17) 0.4208(11) 0.051(8) Uiso 0.044(5) 1 d . . P A 3
Sc12 Sc 0.3382(15) 0.0741(13) 0.3687(9) 0.042(7) Uiso 0.053(5) 1 d . . P A 3
C01A C 0.1000(10) 0.1015(12) 0.1788(6) 0.085(4) Uani 0.527(5) 1 d D U P B 1
C02A C 0.2117(12) 0.0308(9) 0.1727(6) 0.121(6) Uani 0.527(5) 1 d D U P B 1
C03A C 0.2617(13) -0.0454(12) 0.2215(9) 0.181(9) Uani 0.527(5) 1 d D U P B 1
C04A C 0.2040(13) -0.0465(11) 0.2778(8) 0.139(6) Uani 0.527(5) 1 d D U P B 1
C05A C 0.0942(12) 0.0266(12) 0.2857(8) 0.151(6) Uani 0.527(5) 1 d D U P B 1
C06A C 0.0411(14) 0.1040(14) 0.2383(8) 0.133(5) Uani 0.527(5) 1 d D U P B 1
C07A C -0.0366(15) 0.2044(13) 0.2647(8) 0.150(6) Uani 0.527(5) 1 d D U P B 1
C08A C -0.0548(12) 0.2989(14) 0.2321(10) 0.143(6) Uani 0.527(5) 1 d D U P B 1
C09A C 0.0051(13) 0.2876(12) 0.1686(9) 0.162(8) Uani 0.527(5) 1 d D U P B 1
C10A C 0.0817(10) 0.1993(11) 0.1445(7) 0.128(6) Uani 0.527(5) 1 d D U P B 1
C11A C 0.1814(13) 0.1895(11) 0.1180(7) 0.133(9) Uani 0.527(5) 1 d D U P B 1
C12A C 0.2622(10) 0.0850(12) 0.1351(6) 0.111(6) Uani 0.527(5) 1 d D U P B 1
C13A C 0.3631(11) 0.0680(13) 0.1455(7) 0.145(8) Uani 0.527(5) 1 d D U P B 1
C14A C 0.4099(12) -0.0170(12) 0.1933(7) 0.190(9) Uani 0.527(5) 1 d D U P B 1
C15A C 0.3607(13) -0.0704(12) 0.2327(8) 0.192(10) Uani 0.527(5) 1 d D U P B 1
C16A C 0.4035(14) -0.0964(14) 0.3019(8) 0.226(11) Uani 0.527(5) 1 d D U P B 1
C17A C 0.3467(15) -0.0916(17) 0.3632(10) 0.205(10) Uani 0.527(5) 1 d D U P B 1
C18A C 0.2467(13) -0.0744(15) 0.3475(10) 0.193(9) Uani 0.527(5) 1 d D U P B 1
C19A C 0.1642(17) -0.0194(17) 0.3971(8) 0.190(9) Uani 0.527(5) 1 d D U P B 1
C20A C 0.0683(12) 0.0439(13) 0.3604(10) 0.141(6) Uani 0.527(5) 1 d D U P B 1
C21A C -0.0094(14) 0.1391(12) 0.3813(10) 0.184(8) Uani 0.527(5) 1 d D U P B 1
C22A C -0.0576(13) 0.2263(15) 0.3351(8) 0.175(7) Uani 0.527(5) 1 d D U P B 1
C23A C -0.0711(14) 0.3161(13) 0.3685(10) 0.224(10) Uani 0.527(5) 1 d D U P B 1
C24A C -0.074(2) 0.4035(16) 0.3356(9) 0.229(11) Uani 0.527(5) 1 d D U P B 1
C25A C -0.0673(13) 0.3921(16) 0.2633(8) 0.190(10) Uani 0.527(5) 1 d D U P B 1
C26A C -0.0153(15) 0.4362(13) 0.2199(10) 0.178(9) Uani 0.527(5) 1 d D U P B 1
C27A C 0.0297(12) 0.3722(15) 0.1613(8) 0.136(7) Uani 0.527(5) 1 d D U P B 1
C28A C 0.1237(11) 0.3697(13) 0.1369(9) 0.136(7) Uani 0.527(5) 1 d D U P B 1
C29A C 0.1993(13) 0.2728(12) 0.1120(7) 0.128(6) Uani 0.527(5) 1 d D U P B 1
C30A C 0.2972(11) 0.2613(11) 0.1243(8) 0.147(7) Uani 0.527(5) 1 d D U P B 1
C31A C 0.3786(12) 0.1612(13) 0.1330(8) 0.166(9) Uani 0.527(5) 1 d D U P B 1
C32A C 0.4464(12) 0.1621(13) 0.1796(8) 0.191(9) Uani 0.527(5) 1 d D U P B 1
C33A C 0.4952(11) 0.0753(12) 0.2251(9) 0.149(7) Uani 0.527(5) 1 d D U P B 1
C34A C 0.4816(11) -0.0095(12) 0.2382(10) 0.191(9) Uani 0.527(5) 1 d D U P B 1
C35A C 0.4800(13) -0.0594(13) 0.3042(8) 0.205(10) Uani 0.527(5) 1 d D U P B 1
C36A C 0.4903(13) -0.0198(12) 0.3617(8) 0.258(12) Uani 0.527(5) 1 d D U P B 1
C37A C 0.4342(13) -0.0099(13) 0.4248(8) 0.190(10) Uani 0.527(5) 1 d D U P B 1
C38A C 0.3665(15) -0.0513(13) 0.4265(9) 0.225(11) Uani 0.527(5) 1 d D U P B 1
C39A C 0.2794(12) 0.0101(13) 0.4689(7) 0.161(9) Uani 0.527(5) 1 d D U P B 1
C40A C 0.1826(16) 0.0147(15) 0.4564(10) 0.211(10) Uani 0.527(5) 1 d D U P B 1
C41A C 0.1022(13) 0.1117(15) 0.4794(9) 0.173(9) Uani 0.527(5) 1 d D U P B 1
C42A C 0.0069(14) 0.1750(17) 0.4447(9) 0.213(10) Uani 0.527(5) 1 d D U P B 1
C43A C -0.0314(15) 0.2843(17) 0.4375(10) 0.185(9) Uani 0.527(5) 1 d D U P B 1
C44A C 0.0164(14) 0.3320(16) 0.4669(9) 0.214(10) Uani 0.527(5) 1 d D U P B 1
C45A C 0.0205(15) 0.4209(14) 0.4316(9) 0.220(11) Uani 0.527(5) 1 d D U P B 1
C46A C -0.0250(19) 0.458(2) 0.3668(9) 0.256(12) Uani 0.527(5) 1 d D U P B 1
C47A C 0.0240(14) 0.5021(14) 0.3219(9) 0.159(8) Uani 0.527(5) 1 d D U P B 1
C48A C 0.0260(14) 0.4928(14) 0.2479(9) 0.194(10) Uani 0.527(5) 1 d D U P B 1
C49A C 0.1242(15) 0.4804(12) 0.2197(8) 0.181(9) Uani 0.527(5) 1 d D U P B 1
C50A C 0.1760(15) 0.4183(12) 0.1654(9) 0.200(10) Uani 0.527(5) 1 d D U P B 1
C51A C 0.2832(13) 0.3538(12) 0.1570(9) 0.186(8) Uani 0.527(5) 1 d D U P B 1
C52A C 0.3498(13) 0.3502(13) 0.2071(9) 0.187(8) Uani 0.527(5) 1 d D U P B 1
C53A C 0.4347(11) 0.2512(12) 0.2144(8) 0.165(7) Uani 0.527(5) 1 d D U P B 1
C54A C 0.4760(12) 0.2161(12) 0.2806(8) 0.175(8) Uani 0.527(5) 1 d D U P B 1
C55A C 0.5151(11) 0.1087(14) 0.2868(8) 0.184(8) Uani 0.527(5) 1 d D U P B 1
C56A C 0.5084(11) 0.0661(13) 0.3520(8) 0.194(10) Uani 0.527(5) 1 d D U P B 1
C57A C 0.4636(12) 0.1294(11) 0.4095(10) 0.193(9) Uani 0.527(5) 1 d D U P B 1
C58A C 0.4166(12) 0.0837(14) 0.4542(8) 0.190(9) Uani 0.527(5) 1 d D U P B 1
C59A C 0.3214(14) 0.1534(12) 0.4901(7) 0.126(5) Uani 0.527(5) 1 d D U P B 1
C60A C 0.2600(12) 0.1032(13) 0.5012(8) 0.184(10) Uani 0.527(5) 1 d D U P B 1
C61A C 0.1505(13) 0.1671(12) 0.5077(6) 0.181(9) Uani 0.527(5) 1 d D U P B 1
C62A C 0.1141(16) 0.2714(12) 0.5014(7) 0.161(9) Uani 0.527(5) 1 d D U P B 1
C63A C 0.1777(12) 0.3233(13) 0.4873(8) 0.142(6) Uani 0.527(5) 1 d D U P B 1
C64A C 0.1204(15) 0.4140(15) 0.4445(10) 0.216(10) Uani 0.527(5) 1 d D U P B 1
C65A C 0.1743(13) 0.4425(19) 0.3968(10) 0.214(9) Uani 0.527(5) 1 d D U P B 1
C66A C 0.1236(16) 0.4934(15) 0.3389(8) 0.198(9) Uani 0.527(5) 1 d D U P B 1
C67A C 0.1852(11) 0.4810(12) 0.2757(10) 0.161(7) Uani 0.527(5) 1 d D U P B 1
C68A C 0.2947(13) 0.4157(13) 0.2653(9) 0.172(7) Uani 0.527(5) 1 d D U P B 1
C69A C 0.3379(13) 0.3779(13) 0.3294(8) 0.181(7) Uani 0.527(5) 1 d D U P B 1
C70A C 0.4279(12) 0.2792(14) 0.3324(9) 0.171(6) Uani 0.527(5) 1 d D U P B 1
C71A C 0.4286(11) 0.2319(11) 0.3990(10) 0.182(8) Uani 0.527(5) 1 d D U P B 1
C72A C 0.3397(12) 0.2996(13) 0.4375(7) 0.171(7) Uani 0.527(5) 1 d D U P B 1
C73A C 0.2847(13) 0.2647(14) 0.4818(11) 0.185(8) Uani 0.527(5) 1 d D U P B 1
C74A C 0.2797(11) 0.3933(11) 0.3942(9) 0.155(6) Uani 0.527(5) 1 d D U P B 1
C01B C 0.0960(17) 0.4029(18) 0.4552(12) 0.203(10) Uani 0.473(5) 1 d D U P B 2
C02B C 0.1139(14) 0.3062(16) 0.4909(10) 0.188(10) Uani 0.473(5) 1 d D U P B 2
C03B C 0.2107(14) 0.2320(15) 0.5032(11) 0.187(9) Uani 0.473(5) 1 d D U P B 2
C04B C 0.2897(14) 0.2519(16) 0.4794(8) 0.152(7) Uani 0.473(5) 1 d D U P B 2
C05B C 0.2647(13) 0.3487(13) 0.4414(9) 0.139(6) Uani 0.473(5) 1 d D U P B 2
C06B C 0.1707(15) 0.4319(18) 0.4284(11) 0.192(8) Uani 0.473(5) 1 d D U P B 2
C07B C 0.1631(16) 0.4788(17) 0.3578(10) 0.175(8) Uani 0.473(5) 1 d D U P B 2
C08B C 0.0759(16) 0.5104(19) 0.3182(10) 0.199(10) Uani 0.473(5) 1 d D U P B 2
C09B C -0.0006(19) 0.4934(19) 0.3568(9) 0.244(12) Uani 0.473(5) 1 d D U P B 2
C10B C 0.0022(19) 0.4415(17) 0.4173(10) 0.241(12) Uani 0.473(5) 1 d D U P B 2
C11B C -0.0385(14) 0.3682(18) 0.4292(10) 0.203(11) Uani 0.473(5) 1 d D U P B 2
C12B C 0.0292(17) 0.2842(15) 0.4745(11) 0.186(10) Uani 0.473(5) 1 d D U P B 2
C13B C 0.0489(16) 0.1809(16) 0.4689(11) 0.194(10) Uani 0.473(5) 1 d D U P B 2
C14B C 0.1518(13) 0.1094(16) 0.4863(10) 0.176(10) Uani 0.473(5) 1 d D U P B 2
C15B C 0.2362(17) 0.1322(15) 0.5029(10) 0.177(10) Uani 0.473(5) 1 d D U P B 2
C16B C 0.3331(14) 0.0514(17) 0.4747(10) 0.190(10) Uani 0.473(5) 1 d D U P B 2
C17B C 0.411(2) 0.0689(16) 0.4385(13) 0.184(9) Uani 0.473(5) 1 d D U P B 2
C18B C 0.3877(15) 0.1720(13) 0.4528(10) 0.144(6) Uani 0.473(5) 1 d D U P B 2
C19B C 0.4245(13) 0.2184(16) 0.3967(9) 0.176(7) Uani 0.473(5) 1 d D U P B 2
C20B C 0.3501(15) 0.3280(15) 0.3889(8) 0.135(6) Uani 0.473(5) 1 d D U P B 2
C21B C 0.3364(16) 0.3845(16) 0.3279(9) 0.192(9) Uani 0.473(5) 1 d D U P B 2
C22B C 0.2353(15) 0.4604(13) 0.3048(9) 0.158(7) Uani 0.473(5) 1 d D U P B 2
C23B C 0.2334(15) 0.4475(14) 0.2313(9) 0.181(8) Uani 0.473(5) 1 d D U P B 2
C24B C 0.1457(15) 0.467(2) 0.1962(12) 0.200(10) Uani 0.473(5) 1 d D U P B 2
C25B C 0.0653(16) 0.5009(15) 0.2463(9) 0.154(7) Uani 0.473(5) 1 d D U P B 2
C26B C -0.0197(17) 0.4783(16) 0.2414(10) 0.207(12) Uani 0.473(5) 1 d D U P B 2
C27B C -0.0597(15) 0.4739(15) 0.3090(12) 0.172(10) Uani 0.473(5) 1 d D U P B 2
C28B C -0.1061(19) 0.4073(17) 0.3181(13) 0.245(12) Uani 0.473(5) 1 d D U P B 2
C29B C -0.0960(18) 0.3556(19) 0.3828(10) 0.248(12) Uani 0.473(5) 1 d D U P B 2
C30B C -0.0813(18) 0.2533(16) 0.3720(10) 0.210(10) Uani 0.473(5) 1 d D U P B 2
C31B C -0.0144(19) 0.1731(16) 0.4144 0.201(10) Uani 0.473(5) 1 d D U P B 2
C32B C 0.0352(16) 0.0797(17) 0.3806(10) 0.188(9) Uani 0.473(5) 1 d D U P B 2
C33B C 0.1344(16) 0.0083(18) 0.4041(10) 0.177(8) Uani 0.473(5) 1 d D U P B 2
C34B C 0.2001(17) 0.0136(17) 0.4481(11) 0.200(10) Uani 0.473(5) 1 d D U P B 2
C35B C 0.3103(16) -0.0215(15) 0.4409(9) 0.206(10) Uani 0.473(5) 1 d D U P B 2
C36B C 0.3660(17) -0.0714(16) 0.3833(8) 0.217(11) Uani 0.473(5) 1 d D U P B 2
C37B C 0.4467(15) -0.0613(16) 0.3455(10) 0.190(10) Uani 0.473(5) 1 d D U P B 2
C38B C 0.466(2) 0.0091(19) 0.3787(12) 0.245(11) Uani 0.473(5) 1 d D U P B 2
C39B C 0.5016(13) 0.0565(15) 0.3261(10) 0.171(8) Uani 0.473(5) 1 d D U P B 2
C40B C 0.4823(10) 0.1605(16) 0.3427(9) 0.133(6) Uani 0.473(5) 1 d D U P B 2
C41B C 0.4664(12) 0.2188(13) 0.2794(11) 0.163(7) Uani 0.473(5) 1 d D U P B 2
C42B C 0.3946(12) 0.3281(13) 0.2699(12) 0.144(6) Uani 0.473(5) 1 d D U P B 2
C43B C 0.3318(17) 0.3656(17) 0.2105(9) 0.197(10) Uani 0.473(5) 1 d D U P B 2
C44B C 0.3483(17) 0.2995(16) 0.1584(10) 0.151(6) Uani 0.473(5) 1 d D U P B 2
C45B C 0.2547(14) 0.3110(13) 0.1250(10) 0.161(9) Uani 0.473(5) 1 d D U P B 2
C46B C 0.1577(14) 0.393(2) 0.1435(15) 0.178(10) Uani 0.473(5) 1 d D U P B 2
C47B C 0.0746(15) 0.3713(16) 0.1424(9) 0.156(9) Uani 0.473(5) 1 d D U P B 2
C48B C -0.0141(17) 0.4190(14) 0.1894(10) 0.178(9) Uani 0.473(5) 1 d D U P B 2
C49B C -0.0521(14) 0.3453(18) 0.2064(9) 0.198(11) Uani 0.473(5) 1 d D U P B 2
C50B C -0.0985(17) 0.3383(19) 0.2666(9) 0.181(9) Uani 0.473(5) 1 d D U P B 2
C51B C -0.0835(17) 0.2439(15) 0.3000(11) 0.218(11) Uani 0.473(5) 1 d D U P B 2
C52B C -0.0207(15) 0.1530(13) 0.2670(10) 0.137(6) Uani 0.473(5) 1 d D U P B 2
C53B C 0.0343(12) 0.0657(15) 0.3076(9) 0.134(6) Uani 0.473(5) 1 d D U P B 2
C54B C 0.1338(15) -0.0149(17) 0.2884(8) 0.170(8) Uani 0.473(5) 1 d D U P B 2
C55B C 0.1955(13) -0.0504(17) 0.3475(11) 0.169(7) Uani 0.473(5) 1 d D U P B 2
C56B C 0.3032(13) -0.0834(14) 0.3352(11) 0.165(8) Uani 0.473(5) 1 d D U P B 2
C57B C 0.3441(16) -0.0804(15) 0.2677(9) 0.165(8) Uani 0.473(5) 1 d D U P B 2
C58B C 0.4336(16) -0.0660(17) 0.2734(10) 0.213(11) Uani 0.473(5) 1 d D U P B 2
C59B C 0.451(2) -0.001(2) 0.2204(11) 0.199(10) Uani 0.473(5) 1 d D U P B 2
C60B C 0.4960(13) 0.0542(15) 0.2528(10) 0.142(7) Uani 0.473(5) 1 d D U P B 2
C61B C 0.4751(12) 0.1542(16) 0.2241(8) 0.140(7) Uani 0.473(5) 1 d D U P B 2
C62B C 0.4185(13) 0.1896(18) 0.1656(10) 0.176(9) Uani 0.473(5) 1 d D U P B 2
C63B C 0.3709(14) 0.1318(12) 0.1377(9) 0.132(7) Uani 0.473(5) 1 d D U P B 2
C64B C 0.2698(12) 0.2079(14) 0.1128(7) 0.111(6) Uani 0.473(5) 1 d D U P B 2
C65B C 0.1886(11) 0.1878(11) 0.1128(7) 0.085(5) Uani 0.473(5) 1 d D U P B 2
C66B C 0.0917(11) 0.2671(12) 0.1300(7) 0.106(5) Uani 0.473(5) 1 d D U P B 2
C67B C 0.0141(15) 0.2524(13) 0.1694(8) 0.157(8) Uani 0.473(5) 1 d D U P B 2
C68B C 0.0230(13) 0.1634(13) 0.1988(9) 0.146(7) Uani 0.473(5) 1 d D U P B 2
C69B C 0.1193(11) 0.0851(13) 0.1778(8) 0.128(8) Uani 0.473(5) 1 d D U P B 2
C70B C 0.1663(15) 0.0000(13) 0.2269(7) 0.137(6) Uani 0.473(5) 1 d D U P B 2
C71B C 0.2785(14) -0.0455(12) 0.2163(9) 0.163(8) Uani 0.473(5) 1 d D U P B 2
C72B C 0.2988(11) 0.0124(13) 0.1605(8) 0.118(6) Uani 0.473(5) 1 d D U P B 2
C73B C 0.3811(16) 0.0363(16) 0.1626(12) 0.153(9) Uani 0.473(5) 1 d D U P B 2
C74B C 0.2004(14) 0.0932(11) 0.1367(7) 0.117(6) Uani 0.473(5) 1 d D U P B 2
C111 C 0.1890(11) 0.1951 0.3287(10) 0.085(8) Uani 0.52(5) 1 d D U P C 9
C112 C 0.2260(19) 0.217(2) 0.2880(9) 0.093(8) Uani 0.52(5) 1 d D U P C 9
C113 C 0.2424(17) 0.1744(15) 0.3133(16) 0.104(9) Uani 0.48(5) 1 d D U P C 10
C114 C 0.1764(15) 0.2478(14) 0.3018(13) 0.100(9) Uani 0.48(5) 1 d D U P C 10
C01S C 0.6967(5) -0.3057(6) 0.2189(3) 0.0604(19) Uani 0.796(7) 1 d D . P D 4
H01S H 0.7079 -0.2948 0.1708 0.073 Uiso 0.796(7) 1 calc R U P D 4
C04S C 0.6628(8) -0.3416(8) 0.3605(4) 0.086(3) Uani 0.796(7) 1 d D . P D 4
H04S H 0.6518 -0.3546 0.4082 0.103 Uiso 0.796(7) 1 calc R U P D 4
C02S C 0.6438(6) -0.3586(6) 0.2412(4) 0.065(2) Uani 0.796(7) 1 d D . P D 4
H02S H 0.6182 -0.3853 0.2076 0.078 Uiso 0.796(7) 1 calc R U P D 4
C03S C 0.6256(8) -0.3751(8) 0.3120(4) 0.084(3) Uani 0.796(7) 1 d D . P D 4
H03S H 0.5864 -0.4105 0.3252 0.101 Uiso 0.796(7) 1 calc R U P D 4
C06S C 0.7350(6) -0.2670(6) 0.2712(4) 0.0645(19) Uani 0.796(7) 1 d D . P D 4
H06S H 0.7713 -0.2284 0.2586 0.077 Uiso 0.796(7) 1 calc R U P D 4
C05S C 0.7175(5) -0.2878(5) 0.3411(3) 0.070(2) Uani 0.796(7) 1 d D . P D 4
H05S H 0.7439 -0.2642 0.3761 0.084 Uiso 0.796(7) 1 calc R U P D 4
Cl01 Cl 0.7473(5) -0.2340(5) 0.3042(3) 0.108(5) Uani 0.204(7) 1 d DR . P D 5
Cl02 Cl 0.6398(5) -0.3495(5) 0.3620(3) 0.173(12) Uani 0.204(7) 1 d DR . P D 5
Cl03 Cl 0.6685(5) -0.3313(5) 0.2112(3) 0.137(7) Uani 0.204(7) 1 d DR . P D 5
C11S C 0.7219(5) -0.3402(5) 0.2933(3) 0.17(3) Uiso 0.204(7) 1 d DR . P D 5
H11S H 0.7961 -0.4115 0.2951 0.208 Uiso 0.204(7) 1 d R U P D 5
C21S C 0.3336(10) 0.6098(8) 0.4422(8) 0.190(10) Uani 0.893(6) 1 d D . P E 6
H21S H 0.3110 0.5941 0.4014 0.228 Uiso 0.893(6) 1 calc R U P E 6
C22S C 0.3080(8) 0.5746(9) 0.5095(7) 0.105(4) Uani 0.893(6) 1 d D . P E 6
H22S H 0.2756 0.5311 0.5140 0.125 Uiso 0.893(6) 1 calc R U P E 6
C25S C 0.4297(9) 0.6914(8) 0.4942(7) 0.095(3) Uani 0.893(6) 1 d D . P E 6
H25S H 0.4771 0.7194 0.4904 0.114 Uiso 0.893(6) 1 calc R U P E 6
C24S C 0.3914(10) 0.6708(9) 0.5566(7) 0.139(6) Uani 0.893(6) 1 d D . P E 6
H24S H 0.4025 0.6986 0.5968 0.167 Uiso 0.893(6) 1 calc R U P E 6
C26S C 0.3904(10) 0.6661(11) 0.4351(7) 0.201(11) Uani 0.893(6) 1 d D . P E 6
H26S H 0.4032 0.6881 0.3900 0.241 Uiso 0.893(6) 1 calc R U P E 6
C23S C 0.3355(7) 0.6107(7) 0.5667(5) 0.124(4) Uani 0.893(6) 1 d D . P E 6
H23S H 0.3174 0.5955 0.6124 0.149 Uiso 0.893(6) 1 calc R U P E 6
Cl11 Cl 0.3917(7) 0.6218(7) 0.5952(5) 0.096(8) Uani 0.107(6) 1 d R . P E 7
Cl12 Cl 0.3081(7) 0.5710(7) 0.4770(5) 0.26(4) Uani 0.107(6) 1 d R . P E 7
Cl13 Cl 0.4045(7) 0.7081(7) 0.4562(5) 0.70(18) Uani 0.107(6) 1 d R . P E 7
C33S C 0.4055(7) 0.6002(7) 0.5047(5) 0.011 Uiso 0.107(6) 1 d R U P E 7
H33S H 0.4797 0.5331 0.4933 0.014 Uiso 0.107(6) 1 d R U P E 7

loop_
_atom_site_aniso_label
_atom_site_aniso_U_11
_atom_site_aniso_U_22
_atom_site_aniso_U_33
_atom_site_aniso_U_23
_atom_site_aniso_U_13
_atom_site_aniso_U_12
Ni1 0.0274(2) 0.0274(2) 0.0334(3) -0.00129(17) -0.00050(17) -0.01693(19)
N02 0.0317(15) 0.0301(15) 0.0384(16) -0.0013(12) -0.0029(13) -0.0194(13)
N04 0.0300(15) 0.0308(15) 0.0376(16) -0.0015(12) -0.0016(12) -0.0190(13)
N01 0.0341(16) 0.0321(16) 0.0371(16) -0.0013(13) -0.0009(13) -0.0208(13)
N03 0.0283(15) 0.0287(15) 0.0336(15) -0.0029(12) -0.0014(12) -0.0174(12)
C01P 0.036(3) 0.083(4) 0.106(5) 0.009(4) -0.009(3) -0.030(3)
C02P 0.031(2) 0.041(2) 0.089(4) 0.004(2) 0.002(2) -0.0102(19)
C03P 0.033(2) 0.036(2) 0.062(3) -0.0004(19) -0.0049(18) -0.0175(17)
C04P 0.0272(17) 0.0297(18) 0.045(2) -0.0037(15) -0.0026(15) -0.0154(15)
C05P 0.0272(17) 0.0351(19) 0.042(2) -0.0056(15) 0.0008(15) -0.0179(15)
C06P 0.0306(18) 0.0344(18) 0.0347(18) -0.0041(15) 0.0000(14) -0.0210(15)
C07P 0.038(2) 0.039(2) 0.0376(19) -0.0030(16) 0.0014(16) -0.0272(17)
C08P 0.042(2) 0.051(2) 0.051(2) -0.0042(19) 0.0124(19) -0.031(2)
C09P 0.046(3) 0.094(4) 0.086(4) -0.024(3) 0.017(3) -0.050(3)
C10P 0.039(2) 0.0359(19) 0.039(2) -0.0004(15) -0.0011(16) -0.0261(17)
C11P 0.053(3) 0.043(2) 0.050(2) 0.0087(19) -0.002(2) -0.032(2)
C12P 0.095(4) 0.044(3) 0.081(4) 0.015(3) -0.023(3) -0.049(3)
C13P 0.0360(19) 0.0307(18) 0.0346(18) 0.0002(14) -0.0048(15) -0.0227(16)
C14P 0.0354(19) 0.0284(17) 0.042(2) 0.0026(15) -0.0056(15) -0.0188(16)
C15P 0.0301(18) 0.0269(17) 0.045(2) -0.0040(15) -0.0030(15) -0.0153(15)
C16P 0.035(2) 0.031(2) 0.061(3) -0.0039(18) -0.0003(18) -0.0152(17)
C17P 0.040(2) 0.030(2) 0.092(4) 0.003(2) 0.004(2) -0.0089(19)
C18P 0.084(4) 0.035(3) 0.107(5) -0.009(3) 0.012(4) -0.029(3)
C19P 0.033(2) 0.038(2) 0.058(3) -0.0056(19) 0.0045(18) -0.0152(17)
C20P 0.043(3) 0.044(3) 0.090(4) -0.007(3) 0.020(3) -0.011(2)
C21P 0.089(5) 0.067(4) 0.099(5) -0.038(4) 0.050(4) -0.029(3)
C22P 0.0328(19) 0.0345(19) 0.045(2) -0.0050(16) 0.0016(16) -0.0177(16)
C23P 0.035(2) 0.045(2) 0.043(2) -0.0065(17) 0.0059(16) -0.0230(18)
C24P 0.038(2) 0.043(2) 0.037(2) -0.0023(16) 0.0002(16) -0.0254(18)
C25P 0.048(2) 0.050(2) 0.042(2) 0.0010(18) 0.0041(18) -0.033(2)
C26P 0.060(3) 0.063(3) 0.054(3) 0.003(2) 0.014(2) -0.037(3)
C27P 0.079(4) 0.074(4) 0.050(3) -0.003(3) 0.019(3) -0.034(3)
C28P 0.051(2) 0.050(2) 0.042(2) 0.0043(18) 0.0003(19) -0.034(2)
C29P 0.067(3) 0.058(3) 0.051(3) 0.010(2) 0.007(2) -0.037(3)
C30P 0.073(4) 0.079(4) 0.053(3) 0.024(3) -0.008(3) -0.036(3)
C31P 0.043(2) 0.038(2) 0.037(2) 0.0020(16) -0.0027(16) -0.0262(18)
C32P 0.044(2) 0.0329(19) 0.044(2) 0.0073(16) -0.0066(17) -0.0221(18)
C33P 0.0349(19) 0.0320(19) 0.045(2) 0.0020(16) -0.0061(16) -0.0186(16)
C34P 0.034(2) 0.032(2) 0.061(3) 0.0058(18) -0.0051(18) -0.0121(17)
C35P 0.047(3) 0.041(3) 0.089(4) 0.020(3) -0.005(3) -0.012(2)
C36P 0.070(4) 0.081(4) 0.100(5) 0.047(4) -0.038(4) -0.028(3)
Sc02 0.121(7) 0.115(7) 0.343(18) -0.115(9) -0.167(10) 0.056(5)
Sc03 0.036(4) 0.191(14) 0.155(12) -0.069(10) -0.013(5) -0.023(5)
Sc04 0.203(15) 0.032(4) 0.140(13) 0.003(5) -0.077(11) -0.034(6)
Sc05 0.112(7) 0.132(8) 0.336(18) -0.173(10) -0.113(9) 0.060(5)
Sc07 0.249(15) 0.249(15) 0.136(9) 0.089(8) -0.003(8) -0.204(13)
Sc08 0.100(9) 0.228(13) 0.270(16) 0.200(12) -0.032(7) -0.084(9)
Sc09 0.086(13) 0.017(9) 0.050(10) -0.012(6) 0.003(7) 0.002(6)
Sc10 0.044(8) 0.174(19) 0.168(17) 0.128(15) -0.039(9) -0.068(10)
C01A 0.109(9) 0.133(10) 0.071(8) -0.017(8) -0.019(7) -0.100(8)
C02A 0.189(13) 0.091(9) 0.096(10) -0.040(8) -0.036(11) -0.070(10)
C03A 0.225(16) 0.101(12) 0.196(15) -0.039(13) -0.030(14) -0.054(13)
C04A 0.193(13) 0.095(9) 0.180(13) -0.016(10) -0.002(12) -0.109(9)
C05A 0.209(14) 0.140(11) 0.198(14) -0.008(10) -0.042(12) -0.156(10)
C06A 0.170(12) 0.173(12) 0.139(12) -0.001(10) -0.045(10) -0.146(9)
C07A 0.110(10) 0.202(13) 0.208(13) -0.078(12) -0.010(10) -0.122(10)
C08A 0.065(8) 0.218(14) 0.152(13) 0.050(12) -0.030(9) -0.074(10)
C09A 0.149(12) 0.163(13) 0.139(12) -0.009(11) -0.079(11) -0.035(11)
C10A 0.135(10) 0.158(11) 0.091(9) -0.032(9) -0.072(8) -0.059(10)
C11A 0.160(13) 0.145(13) 0.074(12) -0.014(12) -0.036(12) -0.051(13)
C12A 0.124(11) 0.130(10) 0.063(7) -0.054(7) -0.015(8) -0.040(10)
C13A 0.140(12) 0.170(14) 0.074(10) -0.044(11) 0.041(10) -0.030(12)
C14A 0.151(13) 0.166(15) 0.144(15) -0.055(12) 0.042(11) 0.016(12)
C15A 0.189(15) 0.128(13) 0.165(14) -0.036(12) -0.024(13) 0.009(13)
C16A 0.204(16) 0.142(13) 0.212(16) 0.021(14) -0.036(14) 0.017(14)
C17A 0.251(16) 0.102(12) 0.193(15) 0.016(13) -0.069(15) -0.021(13)
C18A 0.233(16) 0.119(12) 0.226(14) 0.044(12) -0.025(14) -0.085(13)
C19A 0.269(16) 0.171(14) 0.161(15) 0.044(13) 0.000(15) -0.133(14)
C20A 0.194(13) 0.184(12) 0.135(12) -0.012(11) -0.017(11) -0.162(10)
C21A 0.144(13) 0.258(17) 0.189(15) -0.014(15) 0.046(13) -0.130(13)
C22A 0.075(9) 0.279(15) 0.199(15) -0.029(13) 0.010(10) -0.105(10)
C23A 0.079(10) 0.286(16) 0.226(14) -0.015(14) 0.084(11) -0.028(13)
C24A 0.094(12) 0.251(16) 0.211(15) 0.015(15) 0.017(13) 0.022(14)
C25A 0.097(11) 0.208(15) 0.173(14) 0.029(13) -0.019(12) 0.002(12)
C26A 0.180(13) 0.122(13) 0.135(12) 0.025(11) -0.090(11) 0.014(11)
C27A 0.152(13) 0.136(12) 0.088(11) 0.042(10) -0.049(10) -0.041(11)
C28A 0.166(14) 0.130(12) 0.093(10) 0.041(9) -0.057(11) -0.052(11)
C29A 0.149(12) 0.136(12) 0.071(8) 0.015(9) -0.020(9) -0.045(10)
C30A 0.171(13) 0.154(13) 0.122(12) -0.002(11) 0.023(11) -0.084(11)
C31A 0.136(13) 0.216(14) 0.113(12) -0.013(13) 0.031(11) -0.057(12)
C32A 0.110(12) 0.253(15) 0.167(14) -0.023(14) 0.068(12) -0.056(12)
C33A 0.068(9) 0.201(15) 0.155(13) -0.025(13) 0.066(9) -0.050(10)
C34A 0.085(11) 0.199(15) 0.168(14) -0.020(13) 0.038(10) 0.030(11)
C35A 0.112(12) 0.194(14) 0.163(14) -0.005(13) -0.021(12) 0.051(12)
C36A 0.162(15) 0.231(17) 0.227(16) 0.014(16) -0.047(15) 0.038(15)
C37A 0.177(14) 0.183(14) 0.115(11) 0.035(12) -0.067(12) -0.002(13)
C38A 0.233(17) 0.179(15) 0.139(14) 0.056(13) -0.082(14) 0.007(14)
C39A 0.209(15) 0.159(13) 0.077(10) 0.066(10) -0.011(11) -0.063(13)
C40A 0.264(16) 0.208(15) 0.136(14) 0.069(14) -0.010(15) -0.099(15)
C41A 0.167(15) 0.207(15) 0.116(12) 0.054(12) 0.033(12) -0.074(13)
C42A 0.163(14) 0.288(16) 0.167(15) 0.011(15) 0.045(13) -0.096(14)
C43A 0.124(12) 0.242(15) 0.132(13) -0.030(14) 0.084(10) -0.046(13)
C44A 0.190(14) 0.228(15) 0.102(12) -0.032(12) 0.047(12) 0.000(14)
C45A 0.226(16) 0.175(14) 0.123(12) -0.083(12) 0.022(14) 0.022(14)
C46A 0.223(16) 0.177(15) 0.200(15) -0.029(15) 0.037(15) 0.041(14)
C47A 0.188(14) 0.067(8) 0.189(13) -0.002(10) 0.074(13) -0.041(10)
C48A 0.225(15) 0.073(11) 0.193(13) 0.039(11) -0.045(13) 0.005(12)
C49A 0.243(15) 0.071(10) 0.167(13) 0.080(10) 0.012(13) -0.034(12)
C50A 0.254(15) 0.135(14) 0.134(14) 0.053(12) 0.010(13) -0.035(13)
C51A 0.208(14) 0.174(14) 0.169(14) 0.045(12) -0.006(11) -0.089(12)
C52A 0.204(14) 0.192(15) 0.208(15) 0.019(14) 0.010(12) -0.134(13)
C53A 0.148(12) 0.193(13) 0.190(14) 0.006(12) 0.047(11) -0.117(10)
C54A 0.105(12) 0.211(15) 0.242(16) -0.013(14) 0.001(13) -0.101(12)
C55A 0.093(11) 0.238(15) 0.211(15) 0.006(14) 0.022(12) -0.072(12)
C56A 0.092(12) 0.236(16) 0.211(16) 0.052(15) -0.035(13) -0.045(13)
C57A 0.116(12) 0.240(15) 0.188(14) 0.027(13) -0.078(11) -0.050(12)
C58A 0.154(13) 0.227(15) 0.149(13) 0.050(13) -0.119(11) -0.051(13)
C59A 0.143(8) 0.153(9) 0.064(6) -0.007(6) -0.059(6) -0.049(7)
C60A 0.185(15) 0.228(15) 0.042(9) 0.005(11) -0.003(11) -0.019(14)
C61A 0.190(14) 0.218(14) 0.039(7) -0.015(10) 0.048(9) -0.021(13)
C62A 0.184(14) 0.211(15) 0.033(7) -0.024(10) 0.001(9) -0.047(13)
C63A 0.172(9) 0.151(9) 0.097(8) -0.068(7) -0.028(7) -0.060(7)
C64A 0.267(15) 0.190(14) 0.162(13) -0.109(12) 0.040(14) -0.079(14)
C65A 0.306(15) 0.138(13) 0.185(15) -0.083(12) -0.027(14) -0.085(13)
C66A 0.280(15) 0.076(10) 0.219(14) -0.039(11) -0.065(14) -0.059(13)
C67A 0.226(15) 0.064(8) 0.213(14) 0.016(10) 0.010(13) -0.088(10)
C68A 0.243(15) 0.135(13) 0.208(16) -0.005(12) -0.006(14) -0.146(11)
C69A 0.209(14) 0.159(12) 0.272(16) -0.020(13) -0.036(14) -0.161(10)
C70A 0.142(11) 0.223(13) 0.235(14) -0.023(12) -0.041(11) -0.151(9)
C71A 0.152(13) 0.217(15) 0.215(15) -0.023(13) -0.089(12) -0.107(12)
C72A 0.158(12) 0.227(13) 0.164(13) -0.054(11) -0.082(10) -0.108(10)
C73A 0.194(11) 0.205(11) 0.161(10) -0.023(8) -0.024(8) -0.094(8)
C74A 0.223(13) 0.137(10) 0.185(13) -0.054(10) -0.030(11) -0.142(9)
C01B 0.250(16) 0.182(14) 0.147(13) -0.112(12) 0.042(14) -0.072(14)
C02B 0.206(14) 0.219(14) 0.073(11) -0.083(11) 0.015(12) -0.038(14)
C03B 0.212(14) 0.237(14) 0.058(9) -0.044(12) -0.020(11) -0.055(13)
C04B 0.172(10) 0.188(10) 0.117(9) -0.050(7) -0.058(7) -0.091(7)
C05B 0.161(9) 0.145(9) 0.139(9) -0.063(7) -0.052(7) -0.085(7)
C06B 0.257(15) 0.175(12) 0.166(14) -0.104(11) -0.041(13) -0.107(12)
C07B 0.292(16) 0.074(11) 0.188(15) -0.040(11) -0.060(14) -0.100(11)
C08B 0.259(16) 0.087(11) 0.224(15) -0.023(12) -0.029(14) -0.054(13)
C09B 0.260(17) 0.129(15) 0.213(16) -0.010(15) 0.051(16) 0.009(15)
C10B 0.252(17) 0.193(16) 0.138(15) -0.068(14) 0.040(15) 0.013(16)
C11B 0.138(14) 0.231(15) 0.147(13) -0.079(14) 0.063(12) -0.009(14)
C12B 0.181(15) 0.226(15) 0.086(11) -0.020(13) 0.084(11) -0.051(14)
C13B 0.191(15) 0.260(16) 0.094(12) 0.012(14) 0.065(12) -0.085(14)
C14B 0.206(15) 0.201(14) 0.070(11) 0.059(11) 0.033(12) -0.064(14)
C15B 0.221(15) 0.213(14) 0.037(9) 0.014(11) -0.026(11) -0.052(14)
C16B 0.176(14) 0.221(15) 0.099(12) 0.057(12) -0.065(12) -0.032(13)
C17B 0.153(13) 0.217(15) 0.124(12) 0.024(13) -0.109(11) -0.030(13)
C18B 0.136(9) 0.174(9) 0.136(9) -0.016(8) -0.075(7) -0.075(7)
C19B 0.130(12) 0.224(15) 0.225(15) -0.015(13) -0.104(11) -0.114(11)
C20B 0.145(9) 0.150(9) 0.161(10) -0.039(8) -0.044(8) -0.105(7)
C21B 0.211(15) 0.176(14) 0.263(16) -0.021(15) -0.040(15) -0.146(13)
C22B 0.230(15) 0.095(11) 0.220(15) -0.026(11) -0.023(13) -0.131(10)
C23B 0.232(15) 0.123(12) 0.205(15) 0.078(11) 0.001(13) -0.107(11)
C24B 0.261(17) 0.091(13) 0.187(16) 0.068(13) -0.010(15) -0.040(14)
C25B 0.215(15) 0.039(7) 0.187(13) 0.035(9) -0.022(13) -0.046(10)
C26B 0.192(16) 0.113(14) 0.200(16) 0.022(14) -0.032(15) 0.024(14)
C27B 0.143(13) 0.106(12) 0.179(14) 0.022(12) 0.003(13) 0.010(12)
C28B 0.124(15) 0.260(17) 0.228(17) 0.004(16) 0.054(15) 0.003(15)
C29B 0.106(14) 0.286(18) 0.221(17) -0.018(16) 0.040(14) 0.014(15)
C30B 0.117(13) 0.278(17) 0.205(16) -0.038(16) 0.050(13) -0.071(14)
C31B 0.140(13) 0.272(15) 0.179(15) -0.003(14) 0.062(12) -0.095(13)
C32B 0.177(15) 0.232(17) 0.191(15) 0.010(15) 0.043(14) -0.133(13)
C33B 0.244(16) 0.174(14) 0.179(15) 0.061(13) -0.020(14) -0.157(12)
C34B 0.249(17) 0.197(15) 0.143(15) 0.087(13) -0.004(14) -0.107(14)
C35B 0.231(16) 0.140(13) 0.130(14) 0.083(11) -0.030(14) 0.003(14)
C36B 0.252(16) 0.127(13) 0.185(16) 0.048(14) -0.058(15) -0.017(14)
C37B 0.170(14) 0.140(13) 0.148(13) -0.036(12) -0.090(11) 0.031(12)
C38B 0.148(13) 0.241(15) 0.207(15) 0.041(14) -0.076(13) 0.025(13)
C39B 0.046(8) 0.245(15) 0.186(14) 0.042(13) -0.031(10) -0.039(10)
C40B 0.048(7) 0.197(13) 0.178(13) -0.031(12) -0.035(8) -0.071(9)
C41B 0.100(11) 0.206(14) 0.242(16) -0.009(14) 0.019(12) -0.123(10)
C42B 0.138(11) 0.187(12) 0.193(14) -0.006(12) -0.009(11) -0.147(9)
C43B 0.226(15) 0.178(15) 0.211(16) 0.025(14) 0.056(14) -0.126(14)
C44B 0.166(13) 0.185(13) 0.154(13) -0.018(12) 0.012(12) -0.125(10)
C45B 0.195(15) 0.145(14) 0.116(12) 0.041(12) -0.028(13) -0.060(13)
C46B 0.216(15) 0.150(14) 0.111(13) 0.053(12) -0.025(14) -0.042(14)
C47B 0.175(15) 0.144(12) 0.090(11) 0.042(11) -0.053(12) -0.025(13)
C48B 0.182(14) 0.141(13) 0.144(14) 0.023(12) -0.069(13) -0.017(12)
C49B 0.142(14) 0.209(16) 0.148(15) 0.028(14) -0.035(13) -0.004(14)
C50B 0.107(13) 0.219(15) 0.216(16) -0.007(14) 0.001(13) -0.076(12)
C51B 0.126(14) 0.274(17) 0.229(17) -0.011(16) -0.014(15) -0.071(15)
C52B 0.128(12) 0.191(14) 0.178(14) -0.062(12) 0.000(10) -0.139(11)
C53B 0.114(11) 0.216(14) 0.145(13) -0.031(12) -0.013(10) -0.134(10)
C54B 0.210(15) 0.153(13) 0.204(14) -0.018(13) -0.033(14) -0.128(12)
C55B 0.220(15) 0.132(13) 0.201(15) 0.021(13) -0.008(14) -0.121(12)
C56B 0.227(17) 0.060(9) 0.196(15) 0.048(11) -0.053(15) -0.058(12)
C57B 0.201(14) 0.088(10) 0.189(14) -0.035(11) -0.043(13) -0.046(11)
C58B 0.160(15) 0.151(14) 0.202(16) -0.005(14) 0.015(14) 0.030(14)
C59B 0.124(13) 0.199(14) 0.149(13) -0.049(13) 0.042(12) 0.028(12)
C60B 0.038(7) 0.209(14) 0.156(13) -0.059(12) 0.028(9) -0.036(9)
C61B 0.075(10) 0.208(15) 0.142(13) 0.009(13) 0.049(10) -0.078(11)
C62B 0.123(13) 0.233(15) 0.140(14) 0.004(13) 0.037(12) -0.062(13)
C63B 0.129(11) 0.166(14) 0.081(10) -0.012(11) 0.060(9) -0.058(11)
C64B 0.125(11) 0.145(12) 0.049(7) 0.005(8) -0.005(8) -0.054(10)
C65B 0.135(11) 0.126(11) 0.027(6) -0.010(7) -0.002(8) -0.087(9)
C66B 0.124(11) 0.121(11) 0.063(8) 0.009(8) -0.052(8) -0.045(9)
C67B 0.130(12) 0.199(14) 0.135(13) -0.029(12) -0.072(11) -0.062(12)
C68B 0.132(11) 0.186(13) 0.150(12) -0.024(11) -0.084(10) -0.089(11)
C69B 0.176(14) 0.137(12) 0.107(13) -0.042(11) -0.050(12) -0.094(12)
C70B 0.195(12) 0.115(10) 0.161(12) -0.046(10) -0.038(11) -0.115(9)
C71B 0.204(15) 0.102(12) 0.190(15) -0.047(12) -0.033(14) -0.071(12)
C72B 0.131(12) 0.107(11) 0.093(10) -0.060(9) 0.005(10) -0.031(10)
C73B 0.123(12) 0.172(14) 0.091(12) -0.039(12) 0.039(11) -0.009(12)
C74B 0.164(13) 0.129(11) 0.069(9) -0.035(8) -0.038(10) -0.070(11)
C111 0.071(13) 0.094(17) 0.101(12) 0.012(10) 0.026(9) -0.052(13)
C112 0.085(17) 0.10(2) 0.065(9) 0.016(9) 0.015(9) -0.021(17)
C113 0.079(14) 0.077(12) 0.12(2) 0.033(11) 0.004(14) -0.007(11)
C114 0.064(11) 0.069(12) 0.131(19) -0.003(11) 0.034(12) -0.006(9)
C01S 0.080(5) 0.083(5) 0.032(3) 0.001(3) 0.000(3) -0.051(4)
C04S 0.104(7) 0.133(10) 0.028(4) 0.006(5) 0.009(4) -0.064(7)
C02S 0.096(6) 0.087(5) 0.038(4) -0.003(3) -0.006(3) -0.064(5)
C03S 0.111(7) 0.108(7) 0.074(5) 0.002(5) 0.012(5) -0.087(6)
C06S 0.076(5) 0.068(4) 0.065(4) 0.004(3) 0.007(4) -0.048(4)
C05S 0.087(5) 0.086(5) 0.042(3) -0.014(3) -0.012(3) -0.041(4)
Cl01 0.137(10) 0.161(11) 0.080(7) -0.027(6) -0.003(6) -0.113(9)
Cl02 0.23(3) 0.24(3) 0.122(16) 0.000(15) 0.034(15) -0.18(2)
Cl03 0.220(18) 0.209(17) 0.065(7) -0.010(8) -0.022(8) -0.165(15)
C21S 0.184(13) 0.069(7) 0.34(2) 0.002(9) -0.200(16) -0.055(8)
C22S 0.073(6) 0.105(9) 0.164(10) 0.035(7) -0.025(6) -0.067(6)
C25S 0.093(7) 0.070(5) 0.147(9) -0.008(6) 0.004(7) -0.059(5)
C24S 0.146(11) 0.079(7) 0.190(15) -0.041(9) -0.075(12) -0.040(7)
C26S 0.101(10) 0.203(16) 0.233(18) 0.179(16) 0.005(10) -0.039(10)
C23S 0.122(9) 0.119(8) 0.133(10) -0.016(7) 0.069(8) -0.064(7)
Cl11 0.085(12) 0.081(13) 0.118(17) -0.048(12) -0.013(11) -0.029(10)
Cl12 0.14(3) 0.09(2) 0.54(10) -0.14(4) -0.11(4) -0.032(19)
Cl13 0.12(5) 0.8(3) 0.8(3) 0.3(2) -0.01(10) 0.07(9)

loop_
_atom_type_symbol
_atom_type_description
_atom_type_scat_dispersion_real
_atom_type_scat_dispersion_imag
_atom_type_scat_source
C C 0.0033 0.0016 'International Tables Vol C Tables 4.2.6.8 and 6.1.1.4'
H H 0.0000 0.0000 'International Tables Vol C Tables 4.2.6.8 and 6.1.1.4'
N N 0.0061 0.0033 'International Tables Vol C Tables 4.2.6.8 and 6.1.1.4'
Sc Sc 0.2519 0.3716 'International Tables Vol C Tables 4.2.6.8 and 6.1.1.4'
Ni Ni 0.3393 1.1124 'International Tables Vol C Tables 4.2.6.8 and 6.1.1.4'
Cl Cl 0.1484 0.1585 'International Tables Vol C Tables 4.2.6.8 and 6.1.1.4'

loop_
_geom_angle_atom_site_label_1
_geom_angle_atom_site_label_2
_geom_angle_atom_site_label_3
_geom_angle
N01 Ni1 N02 89.97(13)
N01 Ni1 N03 177.62(12)
N02 Ni1 N03 90.01(13)
N01 Ni1 N04 89.97(13)
N02 Ni1 N04 177.61(13)
N03 Ni1 N04 89.96(13)
C04P N02 C33P 104.5(3)
C04P N02 Ni1 127.8(3)
C33P N02 Ni1 127.7(3)
C15P N04 C22P 104.2(3)
C15P N04 Ni1 128.0(3)
C22P N04 Ni1 127.8(3)
C24P N01 C31P 104.0(3)
C24P N01 Ni1 127.9(3)
C31P N01 Ni1 128.1(3)
C06P N03 C13P 104.5(3)
C06P N03 Ni1 127.8(3)
C13P N03 Ni1 127.6(2)
C02P C01P H01A 109.5
C02P C01P H01B 109.5
H01A C01P H01B 109.5
C02P C01P H01C 109.5
H01A C01P H01C 109.5
H01B C01P H01C 109.5
C03P C02P C01P 112.6(5)
C03P C02P H02A 109.1
C01P C02P H02A 109.1
C03P C02P H02B 109.1
C01P C02P H02B 109.1
H02A C02P H02B 107.8
C34P C03P C04P 106.1(4)
C34P C03P C02P 129.9(4)
C04P C03P C02P 123.9(4)
C05P C04P N02 125.2(3)
C05P C04P C03P 123.4(4)
N02 C04P C03P 111.3(3)
C04P C05P C06P 123.9(4)
C04P C05P H05P 118.0
C06P C05P H05P 118.0
N03 C06P C05P 125.2(3)
N03 C06P C07P 111.2(3)
C05P C06P C07P 123.6(3)
C10P C07P C06P 106.9(3)
C10P C07P C08P 128.6(4)
C06P C07P C08P 124.3(4)
C07P C08P C09P 111.7(4)
C07P C08P H08A 109.3
C09P C08P H08A 109.3
C07P C08P H08B 109.3
C09P C08P H08B 109.3
H08A C08P H08B 107.9
C08P C09P H09A 109.5
C08P C09P H09B 109.5
H09A C09P H09B 109.5
C08P C09P H09C 109.5
H09A C09P H09C 109.5
H09B C09P H09C 109.5
C07P C10P C13P 106.5(3)
C07P C10P C11P 128.9(4)
C13P C10P C11P 124.4(4)
C10P C11P C12P 111.7(4)
C10P C11P H11A 109.3
C12P C11P H11A 109.3
C10P C11P H11B 109.3
C12P C11P H11B 109.3
H11A C11P H11B 107.9
C11P C12P H12A 109.5
C11P C12P H12B 109.5
H12A C12P H12B 109.5
C11P C12P H12C 109.5
H12A C12P H12C 109.5
H12B C12P H12C 109.5
C14P C13P N03 125.4(3)
C14P C13P C10P 123.5(3)
N03 C13P C10P 111.0(3)
C13P C14P C15P 124.3(4)
C13P C14P H14P 117.9
C15P C14P H14P 117.9
N04 C15P C14P 124.7(3)
N04 C15P C16P 111.7(3)
C14P C15P C16P 123.6(4)
C19P C16P C15P 106.1(4)
C19P C16P C17P 129.6(4)
C15P C16P C17P 124.2(4)
C16P C17P C18P 112.2(5)
C16P C17P H17A 109.2
C18P C17P H17A 109.2
C16P C17P H17B 109.2
C18P C17P H17B 109.2
H17A C17P H17B 107.9
C17P C18P H18A 109.5
C17P C18P H18B 109.5
H18A C18P H18B 109.5
C17P C18P H18C 109.5
H18A C18P H18C 109.5
H18B C18P H18C 109.5
C16P C19P C22P 106.5(4)
C16P C19P C20P 129.1(4)
C22P C19P C20P 124.3(4)
C19P C20P C21P 112.8(5)
C19P C20P H20A 109.0
C21P C20P H20A 109.0
C19P C20P H20B 109.0
C21P C20P H20B 109.0
H20A C20P H20B 107.8
C20P C21P H21A 109.5
C20P C21P H21B 109.5
H21A C21P H21B 109.5
C20P C21P H21C 109.5
H21A C21P H21C 109.5
H21B C21P H21C 109.5
C23P C22P N04 124.9(4)
C23P C22P C19P 123.6(4)
N04 C22P C19P 111.4(4)
C22P C23P C24P 124.3(4)
C22P C23P H23P 117.9
C24P C23P H23P 117.9
N01 C24P C23P 125.0(4)
N01 C24P C25P 111.4(4)
C23P C24P C25P 123.6(4)
C28P C25P C24P 106.5(4)
C28P C25P C26P 129.5(4)
C24P C25P C26P 123.9(4)
C25P C26P C27P 113.0(4)
C25P C26P H26A 109.0
C27P C26P H26A 109.0
C25P C26P H26B 109.0
C27P C26P H26B 109.0
H26A C26P H26B 107.8
C26P C27P H27A 109.5
C26P C27P H27B 109.5
H27A C27P H27B 109.5
C26P C27P H27C 109.5
H27A C27P H27C 109.5
H27B C27P H27C 109.5
C25P C28P C31P 106.5(4)
C25P C28P C29P 129.2(4)
C31P C28P C29P 124.2(4)
C28P C29P C30P 112.9(4)
C28P C29P H29A 109.0
C30P C29P H29A 109.0
C28P C29P H29B 109.0
C30P C29P H29B 109.0
H29A C29P H29B 107.8
C29P C30P H30A 109.5
C29P C30P H30B 109.5
H30A C30P H30B 109.5
C29P C30P H30C 109.5
H30A C30P H30C 109.5
H30B C30P H30C 109.5
C32P C31P N01 124.8(4)
C32P C31P C28P 123.5(4)
N01 C31P C28P 111.7(4)
C33P C32P C31P 124.1(4)
C33P C32P H32P 117.9
C31P C32P H32P 117.9
C32P C33P N02 125.3(4)
C32P C33P C34P 123.4(4)
N02 C33P C34P 111.3(4)
C03P C34P C33P 106.8(4)
C03P C34P C35P 128.9(4)
C33P C34P C35P 124.2(4)
C34P C35P C36P 112.7(5)
C34P C35P H35A 109.1
C36P C35P H35A 109.1
C34P C35P H35B 109.1
C36P C35P H35B 109.1
H35A C35P H35B 107.8
C35P C36P H36A 109.5
C35P C36P H36B 109.5
H36A C36P H36B 109.5
C35P C36P H36C 109.5
H36A C36P H36C 109.5
H36B C36P H36C 109.5
Sc10 Sc01 Sc08 112(4)
Sc10 Sc01 Sc03 38(2)
Sc08 Sc01 Sc03 122(2)
Sc10 Sc01 Sc05 81(3)
Sc08 Sc01 Sc05 118.4(18)
Sc03 Sc01 Sc05 43.1(4)
Sc10 Sc01 Sc04 81(3)
Sc08 Sc01 Sc04 40.2(16)
Sc03 Sc01 Sc04 82.0(5)
Sc05 Sc01 Sc04 90.6(6)
Sc10 Sc01 Sc12 49(2)
Sc08 Sc01 Sc12 113.3(18)
Sc03 Sc01 Sc12 13.7(3)
Sc05 Sc01 Sc12 34.7(4)
Sc04 Sc01 Sc12 74.1(5)
Sc10 Sc01 Sc02 108(3)
Sc08 Sc01 Sc02 47.1(15)
Sc03 Sc01 Sc02 89.4(6)
Sc05 Sc01 Sc02 71.4(5)
Sc04 Sc01 Sc02 37.1(4)
Sc12 Sc01 Sc02 76.2(5)
Sc09 Sc02 Sc04 29.4(6)
Sc09 Sc02 Sc06 60.6(8)
Sc04 Sc02 Sc06 85.3(7)
Sc09 Sc02 Sc08 82.3(8)
Sc04 Sc02 Sc08 57.5(8)
Sc06 Sc02 Sc08 106.3(5)
Sc09 Sc02 Sc07 67.8(7)
Sc04 Sc02 Sc07 85.5(5)
Sc06 Sc02 Sc07 19.8(4)
Sc08 Sc02 Sc07 89.9(3)
Sc09 Sc02 Sc11 40.4(7)
Sc04 Sc02 Sc11 58.5(6)
Sc06 Sc02 Sc11 29.1(5)
Sc08 Sc02 Sc11 81.6(5)
Sc07 Sc02 Sc11 28.0(4)
Sc09 Sc02 Sc01 83.7(8)
Sc04 Sc02 Sc01 61.9(7)
Sc06 Sc02 Sc01 99.1(5)
Sc08 Sc02 Sc01 9.5(4)
Sc07 Sc02 Sc01 81.7(4)
Sc11 Sc02 Sc01 76.5(5)
Sc12 Sc03 Sc05 69.1(11)
Sc12 Sc03 Sc10 138.6(11)
Sc05 Sc03 Sc10 86.5(9)
Sc12 Sc03 Sc01 132.0(11)
Sc05 Sc03 Sc01 77.3(7)
Sc10 Sc03 Sc01 9.2(7)
Sc12 Sc03 Sc11 44.9(10)
Sc05 Sc03 Sc11 84.1(7)
Sc10 Sc03 Sc11 101.6(7)
Sc01 Sc03 Sc11 99.7(7)
Sc12 Sc03 Sc08 124.8(10)
Sc05 Sc03 Sc08 79.1(6)
Sc10 Sc03 Sc08 13.8(3)
Sc01 Sc03 Sc08 11.0(4)
Sc11 Sc03 Sc08 89.1(6)
Sc12 Sc03 Sc07 34.6(10)
Sc05 Sc03 Sc07 54.8(6)
Sc10 Sc03 Sc07 103.9(5)
Sc01 Sc03 Sc07 97.7(5)
Sc11 Sc03 Sc07 30.2(5)
Sc08 Sc03 Sc07 90.2(4)
Sc09 Sc04 Sc02 66.2(12)
Sc09 Sc04 Sc08 130.5(10)
Sc02 Sc04 Sc08 79.3(7)
Sc09 Sc04 Sc11 44.0(10)
Sc02 Sc04 Sc11 82.0(7)
Sc08 Sc04 Sc11 99.0(6)
Sc09 Sc04 Sc06 31.1(8)
Sc02 Sc04 Sc06 48.8(6)
Sc08 Sc04 Sc06 99.4(5)
Sc11 Sc04 Sc06 34.8(6)
Sc09 Sc04 Sc10 122.8(10)
Sc02 Sc04 Sc10 89.0(7)
Sc08 Sc04 Sc10 19.4(5)
Sc11 Sc04 Sc10 83.8(6)
Sc06 Sc04 Sc10 93.7(5)
Sc09 Sc04 Sc01 124.3(10)
Sc02 Sc04 Sc01 81.0(7)
Sc08 Sc04 Sc01 9.8(4)
Sc11 Sc04 Sc01 89.7(6)
Sc06 Sc04 Sc01 93.6(5)
Sc10 Sc04 Sc01 10.7(4)
Sc12 Sc05 Sc03 31.6(6)
Sc12 Sc05 Sc07 58.5(7)
Sc03 Sc05 Sc07 83.2(5)
Sc12 Sc05 Sc10 76.2(8)
Sc03 Sc05 Sc10 48.6(8)
Sc07 Sc05 Sc10 100.0(6)
Sc12 Sc05 Sc01 86.6(7)
Sc03 Sc05 Sc01 59.7(7)
Sc07 Sc05 Sc01 102.7(5)
Sc10 Sc05 Sc01 11.1(4)
Sc12 Sc05 Sc08 86.8(6)
Sc03 Sc05 Sc08 63.3(6)
Sc07 Sc05 Sc08 94.1(4)
Sc10 Sc05 Sc08 17.7(4)
Sc01 Sc05 Sc08 10.4(4)
Sc12 Sc05 Sc06 68.9(7)
Sc03 Sc05 Sc06 86.0(4)
Sc07 Sc05 Sc06 19.0(3)
Sc10 Sc05 Sc06 88.0(5)
Sc01 Sc05 Sc06 88.2(5)
Sc08 Sc05 Sc06 78.5(4)
Sc12 Sc05 Sc11 39.3(7)
Sc03 Sc05 Sc11 57.9(5)
Sc07 Sc05 Sc11 26.3(4)
Sc10 Sc05 Sc11 77.3(6)
Sc01 Sc05 Sc11 82.8(5)
Sc08 Sc05 Sc11 76.4(5)
Sc06 Sc05 Sc11 30.0(4)
Sc07 Sc06 Sc11 60.3(11)
Sc07 Sc06 Sc09 121.3(11)
Sc11 Sc06 Sc09 69.2(10)
Sc07 Sc06 Sc02 123.4(10)
Sc11 Sc06 Sc02 112.3(10)
Sc09 Sc06 Sc02 53.2(6)
Sc07 Sc06 Sc04 112.3(9)
Sc11 Sc06 Sc04 69.3(9)
Sc09 Sc06 Sc04 14.8(5)
Sc02 Sc06 Sc04 45.9(4)
Sc07 Sc06 Sc12 32.4(7)
Sc11 Sc06 Sc12 40.6(8)
Sc09 Sc06 Sc12 89.1(7)
Sc02 Sc06 Sc12 102.2(6)
Sc04 Sc06 Sc12 79.9(5)
Sc07 Sc06 Sc05 40.8(7)
Sc11 Sc06 Sc05 75.0(8)
Sc09 Sc06 Sc05 100.2(7)
Sc02 Sc06 Sc05 82.7(5)
Sc04 Sc06 Sc05 86.2(6)
Sc12 Sc06 Sc05 35.0(3)
Sc06 Sc07 Sc11 75.0(13)
Sc06 Sc07 Sc12 130.1(9)
Sc11 Sc07 Sc12 68.0(10)
Sc06 Sc07 Sc05 120.2(8)
Sc11 Sc07 Sc05 107.6(9)
Sc12 Sc07 Sc05 48.3(5)
Sc06 Sc07 Sc09 37.5(8)
Sc11 Sc07 Sc09 46.4(9)
Sc12 Sc07 Sc09 92.9(7)
Sc05 Sc07 Sc09 101.3(5)
Sc06 Sc07 Sc03 116.7(8)
Sc11 Sc07 Sc03 66.8(9)
Sc12 Sc07 Sc03 16.2(5)
Sc05 Sc07 Sc03 42.1(3)
Sc09 Sc07 Sc03 81.0(5)
Sc06 Sc07 Sc02 36.7(7)
Sc11 Sc07 Sc02 83.0(10)
Sc12 Sc07 Sc02 105.0(5)
Sc05 Sc07 Sc02 83.5(4)
Sc09 Sc07 Sc02 37.3(4)
Sc03 Sc07 Sc02 88.8(4)
Sc01 Sc08 Sc10 30.3(18)
Sc01 Sc08 Sc04 130.0(19)
Sc10 Sc08 Sc04 105.1(16)
Sc01 Sc08 Sc02 123.4(17)
Sc10 Sc08 Sc02 120.6(7)
Sc04 Sc08 Sc02 43.2(4)
Sc01 Sc08 Sc03 46.8(17)
Sc10 Sc08 Sc03 30.0(7)
Sc04 Sc08 Sc03 83.3(4)
Sc02 Sc08 Sc03 90.6(4)
Sc01 Sc08 Sc05 51.2(16)
Sc10 Sc08 Sc05 58.1(11)
Sc04 Sc08 Sc05 91.8(4)
Sc02 Sc08 Sc05 72.3(3)
Sc03 Sc08 Sc05 37.5(3)
Sc01 Sc08 Sc09 121.2(18)
Sc10 Sc08 Sc09 100.9(14)
Sc04 Sc08 Sc09 13.6(3)
Sc02 Sc08 Sc09 34.8(4)
Sc03 Sc08 Sc09 75.2(4)
Sc05 Sc08 Sc09 78.7(4)
Sc04 Sc09 Sc02 84.4(12)
Sc04 Sc09 Sc06 134.1(12)
Sc02 Sc09 Sc06 66.1(8)
Sc04 Sc09 Sc11 116.8(15)
Sc02 Sc09 Sc11 104.7(10)
Sc06 Sc09 Sc11 47.1(8)
Sc04 Sc09 Sc07 120.1(11)
Sc02 Sc09 Sc07 74.9(7)
Sc06 Sc09 Sc07 21.2(4)
Sc11 Sc09 Sc07 30.7(7)
Sc04 Sc09 Sc08 35.9(9)
Sc02 Sc09 Sc08 63.0(7)
Sc06 Sc09 Sc08 98.2(6)
Sc11 Sc09 Sc08 93.2(8)
Sc07 Sc09 Sc08 85.8(4)
Sc01 Sc10 Sc08 37(2)
Sc01 Sc10 Sc03 133(3)
Sc08 Sc10 Sc03 136.2(9)
Sc01 Sc10 Sc05 88(3)
Sc08 Sc10 Sc05 104.2(13)
Sc03 Sc10 Sc05 45.0(5)
Sc01 Sc10 Sc04 89(3)
Sc08 Sc10 Sc04 55.5(14)
Sc03 Sc10 Sc04 90.2(7)
Sc05 Sc10 Sc04 92.0(5)
Sc01 Sc10 Sc12 123(3)
Sc08 Sc10 Sc12 122.7(8)
Sc03 Sc10 Sc12 13.6(4)
Sc05 Sc10 Sc12 37.9(4)
Sc04 Sc10 Sc12 79.8(6)
Sc07 Sc11 Sc06 44.7(9)
Sc07 Sc11 Sc09 102.9(13)
Sc06 Sc11 Sc09 63.7(10)
Sc07 Sc11 Sc12 71.2(11)
Sc06 Sc11 Sc12 108.7(12)
Sc09 Sc11 Sc12 119.8(12)
Sc07 Sc11 Sc04 107.0(11)
Sc06 Sc11 Sc04 75.9(9)
Sc09 Sc11 Sc04 19.2(6)
Sc12 Sc11 Sc04 102.7(10)
Sc07 Sc11 Sc03 83.0(10)
Sc06 Sc11 Sc03 110.3(10)
Sc09 Sc11 Sc03 101.2(10)
Sc12 Sc11 Sc03 20.8(5)
Sc04 Sc11 Sc03 83.0(8)
Sc07 Sc11 Sc02 69.0(9)
Sc06 Sc11 Sc02 38.6(7)
Sc09 Sc11 Sc02 34.8(5)
Sc12 Sc11 Sc02 100.2(9)
Sc04 Sc11 Sc02 39.5(4)
Sc03 Sc11 Sc02 89.1(7)
Sc07 Sc11 Sc05 46.1(8)
Sc06 Sc11 Sc05 75.0(8)
Sc09 Sc11 Sc05 98.3(8)
Sc12 Sc11 Sc05 34.5(5)
Sc04 Sc11 Sc05 87.8(7)
Sc03 Sc11 Sc05 38.1(4)
Sc02 Sc11 Sc05 69.2(5)
Sc03 Sc12 Sc05 79.2(11)
Sc03 Sc12 Sc11 114.3(14)
Sc05 Sc12 Sc11 106.2(10)
Sc03 Sc12 Sc07 129.1(13)
Sc05 Sc12 Sc07 73.2(8)
Sc11 Sc12 Sc07 40.8(8)
Sc03 Sc12 Sc10 27.8(8)
Sc05 Sc12 Sc10 65.9(8)
Sc11 Sc12 Sc10 93.6(8)
Sc07 Sc12 Sc10 101.3(7)
Sc03 Sc12 Sc06 114.7(12)
Sc05 Sc12 Sc06 76.2(7)
Sc11 Sc12 Sc06 30.7(7)
Sc07 Sc12 Sc06 17.4(4)
Sc10 Sc12 Sc06 87.3(5)
Sc03 Sc12 Sc01 34.2(9)
Sc05 Sc12 Sc01 58.7(7)
Sc11 Sc12 Sc01 92.4(8)
Sc07 Sc12 Sc01 95.2(7)
Sc10 Sc12 Sc01 8.0(4)
Sc06 Sc12 Sc01 82.3(6)
C06A C01A C10A 118.4(13)
C06A C01A C02A 122.2(12)
C10A C01A C02A 107.4(7)
C03A C02A C12A 121.8(13)
C03A C02A C01A 121.8(12)
C12A C02A C01A 108.8(7)
C15A C03A C04A 115.9(15)
C15A C03A C02A 117.2(13)
C04A C03A C02A 115.9(15)
C03A C04A C05A 122.4(12)
C03A C04A C18A 122.2(14)
C05A C04A C18A 107.7(7)
C06A C05A C04A 123.7(13)
C06A C05A C20A 119.9(14)
C04A C05A C20A 108.2(7)
C05A C06A C01A 113.4(17)
C05A C06A C07A 117.5(14)
C01A C06A C07A 119.5(14)
C08A C07A C22A 104.5(14)
C08A C07A C06A 122.5(15)
C22A C07A C06A 124.3(14)
C07A C08A C09A 113.6(16)
C07A C08A C25A 128.3(16)
C09A C08A C25A 107.1(7)
C10A C09A C27A 112.5(17)
C10A C09A C08A 126.4(17)
C27A C09A C08A 108.3(7)
C09A C10A C01A 119.1(15)
C09A C10A C11A 123.0(15)
C01A C10A C11A 108.2(7)
C29A C11A C12A 122.7(15)
C29A C11A C10A 121.4(14)
C12A C11A C10A 108.5(7)
C13A C12A C11A 119.6(13)
C13A C12A C02A 125.1(12)
C11A C12A C02A 107.1(7)
C12A C13A C14A 108.2(14)
C12A C13A C31A 114.6(12)
C14A C13A C31A 130.3(15)
C13A C14A C34A 114.3(14)
C13A C14A C15A 127.4(11)
C34A C14A C15A 107.3(7)
C03A C15A C14A 119.9(10)
C03A C15A C16A 122.3(11)
C14A C15A C16A 108.2(7)
C17A C16A C35A 116.4(15)
C17A C16A C15A 125.0(13)
C35A C16A C15A 107.5(7)
C16A C17A C18A 109.5(16)
C16A C17A C38A 120.0(16)
C18A C17A C38A 122.2(16)
C17A C18A C19A 116.9(15)
C17A C18A C04A 124.2(15)
C19A C18A C04A 108.3(7)
C40A C19A C18A 121.1(17)
C40A C19A C20A 120.3(16)
C18A C19A C20A 108.9(7)
C21A C20A C19A 124.8(15)
C21A C20A C05A 119.3(16)
C19A C20A C05A 107.0(7)
C20A C21A C22A 122.9(16)
C20A C21A C42A 115.9(16)
C22A C21A C42A 107.9(7)
C07A C22A C23A 128.2(14)
C07A C22A C21A 115.1(13)
C23A C22A C21A 108.5(7)
C24A C23A C22A 125.3(16)
C24A C23A C43A 120.8(17)
C22A C23A C43A 107.9(7)
C23A C24A C25A 109.3(17)
C23A C24A C46A 119.6(18)
C25A C24A C46A 120.4(17)
C24A C25A C26A 120.1(18)
C24A C25A C08A 122.9(17)
C26A C25A C08A 108.4(7)
C48A C26A C25A 120.3(17)
C48A C26A C27A 124.0(18)
C25A C26A C27A 108.3(7)
C28A C27A C26A 112.7(16)
C28A C27A C09A 128.1(16)
C26A C27A C09A 107.9(7)
C27A C28A C50A 127.3(15)
C27A C28A C29A 114.7(14)
C50A C28A C29A 108.0(7)
C11A C29A C30A 120.2(14)
C11A C29A C28A 119.9(13)
C30A C29A C28A 108.5(7)
C31A C30A C29A 118.2(12)
C31A C30A C51A 127.1(12)
C29A C30A C51A 107.9(7)
C32A C31A C30A 109.1(12)
C32A C31A C13A 110.7(11)
C30A C31A C13A 123.3(11)
C31A C32A C33A 118.2(11)
C31A C32A C53A 125.8(10)
C33A C32A C53A 107.3(7)
C34A C33A C55A 110.3(13)
C34A C33A C32A 131.9(12)
C55A C33A C32A 108.7(7)
C33A C34A C35A 127.9(15)
C33A C34A C14A 114.2(12)
C35A C34A C14A 109.5(7)
C36A C35A C34A 119.6(14)
C36A C35A C16A 120.4(15)
C34A C35A C16A 107.6(7)
C35A C36A C56A 115.5(13)
C35A C36A C37A 126.6(14)
C56A C36A C37A 108.3(7)
C38A C37A C36A 114.9(12)
C38A C37A C58A 126.7(13)
C36A C37A C58A 108.0(7)
C37A C38A C39A 108.3(14)
C37A C38A C17A 121.4(14)
C39A C38A C17A 116.9(15)
C38A C39A C40A 118.8(14)
C38A C39A C60A 126.5(14)
C40A C39A C60A 108.4(7)
C19A C40A C39A 122.8(17)
C19A C40A C41A 115.5(15)
C39A C40A C41A 108.1(8)
C40A C41A C42A 125.4(14)
C40A C41A C61A 107.9(7)
C42A C41A C61A 115.6(14)
C43A C42A C41A 120.1(17)
C43A C42A C21A 108.2(7)
C41A C42A C21A 118.1(16)
C44A C43A C42A 121(2)
C44A C43A C23A 120.2(18)
C42A C43A C23A 107.4(7)
C43A C44A C62A 120.7(17)
C43A C44A C45A 120.0(17)
C62A C44A C45A 107.7(7)
C46A C45A C64A 120.4(17)
C46A C45A C44A 120.3(16)
C64A C45A C44A 107.6(7)
C45A C46A C47A 115.4(17)
C45A C46A C24A 118.5(18)
C47A C46A C24A 117.7(15)
C46A C47A C48A 120.6(15)
C46A C47A C66A 120.2(15)
C48A C47A C66A 107.1(7)
C26A C48A C49A 117.7(16)
C26A C48A C47A 120.7(15)
C49A C48A C47A 108.4(7)
C50A C49A C48A 123.2(14)
C50A C49A C67A 117.5(17)
C48A C49A C67A 108.6(7)
C49A C50A C51A 127.6(17)
C49A C50A C28A 114.9(15)
C51A C50A C28A 108.5(7)
C52A C51A C50A 119.8(14)
C52A C51A C30A 121.9(11)
C50A C51A C30A 107.1(7)
C51A C52A C53A 111.7(12)
C51A C52A C68A 112.7(13)
C53A C52A C68A 123.6(14)
C52A C53A C54A 118.6(12)
C52A C53A C32A 124.0(10)
C54A C53A C32A 107.0(7)
C70A C54A C55A 123.3(13)
C70A C54A C53A 116.7(13)
C55A C54A C53A 109.1(7)
C56A C55A C54A 117.5(12)
C56A C55A C33A 123.2(11)
C54A C55A C33A 107.8(7)
C55A C56A C36A 123.0(13)
C55A C56A C57A 121.2(12)
C36A C56A C57A 107.7(7)
C71A C57A C58A 125.2(13)
C71A C57A C56A 117.4(14)
C58A C57A C56A 108.6(7)
C57A C58A C37A 107.4(7)
C57A C58A C59A 116.7(13)
C37A C58A C59A 124.6(13)
C60A C59A C58A 108.1(12)
C60A C59A C73A 126.7(16)
C58A C59A C73A 118.8(16)
C59A C60A C61A 117.3(13)
C59A C60A C39A 124.4(13)
C61A C60A C39A 108.2(7)
C62A C61A C60A 117.3(16)
C62A C61A C41A 124.6(14)
C60A C61A C41A 107.3(7)
C61A C62A C63A 125.3(18)
C61A C62A C44A 117.4(14)
C63A C62A C44A 107.9(7)
C73A C63A C64A 122.8(16)
C73A C63A C62A 119.6(15)
C64A C63A C62A 108.1(7)
C65A C64A C63A 117.8(15)
C65A C64A C45A 123.1(15)
C63A C64A C45A 108.8(7)
C64A C65A C66A 116.4(15)
C64A C65A C74A 121.0(15)
C66A C65A C74A 118.7(17)
C65A C66A C67A 117.5(17)
C65A C66A C47A 123.0(16)
C67A C66A C47A 108.6(7)
C68A C67A C49A 113.7(15)
C68A C67A C66A 127.6(14)
C49A C67A C66A 107.2(7)
C69A C68A C67A 108.5(12)
C69A C68A C52A 115.5(14)
C67A C68A C52A 128.6(14)
C68A C69A C70A 117.8(15)
C68A C69A C74A 124.9(12)
C70A C69A C74A 108.8(7)
C54A C70A C69A 127.5(15)
C54A C70A C71A 117.0(15)
C69A C70A C71A 108.4(7)
C57A C71A C72A 117.9(13)
C57A C71A C70A 123.2(15)
C72A C71A C70A 108.5(7)
C73A C72A C71A 122.6(12)
C73A C72A C74A 117.3(12)
C71A C72A C74A 108.6(7)
C72A C73A C63A 118.8(15)
C72A C73A C59A 118.5(14)
C63A C73A C59A 113.7(15)
C65A C74A C69A 121.4(15)
C65A C74A C72A 121.6(14)
C69A C74A C72A 105.7(7)
C06B C01B C10B 116.3(18)
C06B C01B C02B 127.7(18)
C10B C01B C02B 108.6(7)
C03B C02B C01B 120.6(18)
C03B C02B C12B 123.4(18)
C01B C02B C12B 107.8(7)
C15B C03B C02B 121.6(18)
C15B C03B C04B 113.0(17)
C02B C03B C04B 116.6(18)
C03B C04B C05B 119.0(15)
C03B C04B C18B 122.5(16)
C05B C04B C18B 108.9(7)
C06B C05B C04B 130.1(16)
C06B C05B C20B 117.0(16)
C04B C05B C20B 107.5(7)
C05B C06B C01B 105.8(19)
C05B C06B C07B 114.1(17)
C01B C06B C07B 121.0(18)
C22B C07B C08B 98.3(17)
C22B C07B C06B 132.2(17)
C08B C07B C06B 122.5(17)
C07B C08B C09B 109.7(17)
C07B C08B C25B 131.7(15)
C09B C08B C25B 108.6(8)
C10B C09B C08B 132.3(19)
C10B C09B C27B 109(2)
C08B C09B C27B 107.8(8)
C09B C10B C01B 116.5(19)
C09B C10B C11B 125.1(19)
C01B C10B C11B 107.7(7)
C29B C11B C12B 122.2(19)
C29B C11B C10B 122.2(19)
C12B C11B C10B 109.1(7)
C13B C12B C11B 123.3(17)
C13B C12B C02B 119.8(17)
C11B C12B C02B 106.8(7)
C12B C13B C14B 111.7(18)
C12B C13B C31B 110.8(17)
C14B C13B C31B 128.2(19)
C13B C14B C34B 115.9(17)
C13B C14B C15B 127.8(17)
C34B C14B C15B 106.6(7)
C03B C15B C16B 125.1(17)
C03B C15B C14B 115.4(16)
C16B C15B C14B 108.2(7)
C17B C16B C15B 124.9(17)
C17B C16B C35B 112.7(17)
C15B C16B C35B 108.0(7)
C16B C17B C18B 105.9(18)
C16B C17B C38B 120.9(19)
C18B C17B C38B 128.0(19)
C17B C18B C04B 126.0(16)
C17B C18B C19B 111.7(16)
C04B C18B C19B 107.9(7)
C40B C19B C18B 120.3(17)
C40B C19B C20B 122.9(17)
C18B C19B C20B 108.7(7)
C21B C20B C19B 123.6(17)
C21B C20B C05B 123.1(17)
C19B C20B C05B 106.9(7)
C20B C21B C42B 115.8(18)
C20B C21B C22B 122.7(17)
C42B C21B C22B 107.9(7)
C07B C22B C21B 109.4(15)
C07B C22B C23B 132.5(14)
C21B C22B C23B 107.2(7)
C24B C23B C43B 119.8(16)
C24B C23B C22B 124.8(15)
C43B C23B C22B 107.8(7)
C23B C24B C25B 105.0(19)
C23B C24B C46B 117.2(18)
C25B C24B C46B 123(2)
C24B C25B C08B 125.6(16)
C24B C25B C26B 120.3(17)
C08B C25B C26B 107.0(7)
C48B C26B C27B 125(2)
C48B C26B C25B 116.8(19)
C27B C26B C25B 108.3(8)
C26B C27B C28B 114.9(19)
C26B C27B C09B 108.3(8)
C28B C27B C09B 128.4(19)
C29B C28B C27B 116.9(19)
C29B C28B C50B 107.8(8)
C27B C28B C50B 122.5(19)
C11B C29B C28B 117.4(19)
C11B C29B C30B 119.1(19)
C28B C29B C30B 108.3(8)
C31B C30B C51B 122.7(16)
C31B C30B C29B 117.8(19)
C51B C30B C29B 107.4(8)
C30B C31B C32B 112.0(13)
C30B C31B C13B 126(2)
C32B C31B C13B 113.1(17)
C31B C32B C33B 115.9(16)
C31B C32B C53B 126.5(15)
C33B C32B C53B 107.8(7)
C34B C33B C32B 134.1(18)
C34B C33B C55B 107.1(17)
C32B C33B C55B 108.6(8)
C33B C34B C35B 130.3(18)
C33B C34B C14B 112.2(17)
C35B C34B C14B 108.9(7)
C36B C35B C34B 121.2(17)
C36B C35B C16B 121.1(18)
C34B C35B C16B 108.2(7)
C35B C36B C37B 129.6(18)
C35B C36B C56B 112.2(17)
C37B C36B C56B 107.7(7)
C38B C37B C36B 107.8(16)
C38B C37B C58B 128.7(18)
C36B C37B C58B 108.5(8)
C37B C38B C39B 105.3(18)
C37B C38B C17B 127(2)
C39B C38B C17B 118(2)
C38B C39B C60B 128.5(17)
C38B C39B C40B 113.2(17)
C60B C39B C40B 107.8(7)
C19B C40B C41B 113.2(17)
C19B C40B C39B 127.7(17)
C41B C40B C39B 107.2(7)
C40B C41B C61B 108.8(7)
C40B C41B C42B 125.4(16)
C61B C41B C42B 115.9(16)
C21B C42B C43B 109.0(8)
C21B C42B C41B 118.9(17)
C43B C42B C41B 120.8(16)
C44B C43B C23B 125.1(18)
C44B C43B C42B 119.4(19)
C23B C43B C42B 108.1(7)
C43B C44B C62B 121.6(19)
C43B C44B C45B 116.3(18)
C62B C44B C45B 107.3(7)
C46B C45B C64B 122.4(17)
C46B C45B C44B 119.3(17)
C64B C45B C44B 107.6(7)
C47B C46B C45B 116(2)
C47B C46B C24B 113.9(17)
C45B C46B C24B 121.9(18)
C46B C47B C48B 121.6(15)
C46B C47B C66B 120.7(18)
C48B C47B C66B 108.1(7)
C26B C48B C47B 124.0(17)
C26B C48B C49B 115.0(19)
C47B C48B C49B 108.2(7)
C50B C49B C48B 125.5(18)
C50B C49B C67B 119.8(19)
C48B C49B C67B 107.0(7)
C49B C50B C51B 124(2)
C49B C50B C28B 116.0(19)
C51B C50B C28B 108.2(8)
C52B C51B C30B 122.5(17)
C52B C51B C50B 118.0(18)
C30B C51B C50B 108.3(8)
C53B C52B C51B 117.5(17)
C53B C52B C68B 118.9(14)
C51B C52B C68B 116.4(14)
C52B C53B C54B 123.7(15)
C52B C53B C32B 117.2(16)
C54B C53B C32B 106.9(7)
C70B C54B C55B 124.8(16)
C70B C54B C53B 113.3(16)
C55B C54B C53B 108.9(8)
C54B C55B C56B 115.8(16)
C54B C55B C33B 107.7(8)
C56B C55B C33B 125.6(17)
C57B C56B C36B 108.7(8)
C57B C56B C55B 121.0(16)
C36B C56B C55B 123.2(17)
C71B C57B C56B 117.7(18)
C71B C57B C58B 126.4(17)
C56B C57B C58B 107.9(7)
C37B C58B C57B 107.2(7)
C37B C58B C59B 123.5(17)
C57B C58B C59B 117.2(16)
C60B C59B C58B 107.7(17)
C60B C59B C73B 127(2)
C58B C59B C73B 117.1(18)
C61B C60B C39B 107.8(7)
C61B C60B C59B 117.9(17)
C39B C60B C59B 123.4(16)
C62B C61B C41B 123.9(17)
C62B C61B C60B 118.4(18)
C41B C61B C60B 108.3(7)
C61B C62B C44B 118.0(18)
C61B C62B C63B 120.6(18)
C44B C62B C63B 109.1(7)
C73B C63B C64B 117.3(16)
C73B C63B C62B 126.5(16)
C64B C63B C62B 107.1(7)
C65B C64B C45B 121.2(15)
C65B C64B C63B 122.3(15)
C45B C64B C63B 108.9(7)
C64B C65B C74B 119.6(14)
C64B C65B C66B 117.5(13)
C74B C65B C66B 112.0(14)
C65B C66B C67B 124.0(15)
C65B C66B C47B 122.1(14)
C67B C66B C47B 107.2(7)
C68B C67B C66B 127.2(16)
C68B C67B C49B 115.7(15)
C66B C67B C49B 109.5(7)
C67B C68B C69B 106.9(16)
C67B C68B C52B 125.3(13)
C69B C68B C52B 118.9(12)
C68B C69B C70B 114.8(14)
C68B C69B C74B 129.0(15)
C70B C69B C74B 108.3(7)
C54B C70B C69B 130.3(17)
C54B C70B C71B 115.7(16)
C69B C70B C71B 107.9(7)
C57B C71B C72B 117.3(16)
C57B C71B C70B 123.3(17)
C72B C71B C70B 107.6(7)
C73B C72B C71B 121.1(14)
C73B C72B C74B 117.8(15)
C71B C72B C74B 108.2(7)
C63B C73B C72B 121.3(18)
C63B C73B C59B 109.5(17)
C72B C73B C59B 120.6(17)
C65B C74B C69B 120.6(14)
C65B C74B C72B 121.7(14)
C69B C74B C72B 108.0(7)
C02S C01S C06S 117.3(6)
C02S C01S H01S 121.4
C06S C01S H01S 121.4
C03S C04S C05S 119.6(7)
C03S C04S H04S 120.2
C05S C04S H04S 120.2
C01S C02S C03S 122.5(6)
C01S C02S H02S 118.8
C03S C02S H02S 118.8
C04S C03S C02S 120.5(7)
C04S C03S H03S 119.7
C02S C03S H03S 119.7
C05S C06S C01S 118.2(6)
C05S C06S H06S 120.9
C01S C06S H06S 120.9
C04S C05S C06S 121.8(6)
C04S C05S H05S 119.1
C06S C05S H05S 119.1
Cl02 C11S Cl03 111.2
Cl02 C11S Cl01 111.2
Cl03 C11S Cl01 111.2
Cl02 C11S H11S 107.7
Cl03 C11S H11S 107.7
Cl01 C11S H11S 107.7
C26S C21S C22S 123.0(9)
C26S C21S H21S 118.5
C22S C21S H21S 118.5
C23S C22S C21S 114.1(8)
C23S C22S H22S 122.9
C21S C22S H22S 122.9
C24S C25S C26S 113.0(8)
C24S C25S H25S 123.5
C26S C25S H25S 123.5
C25S C24S C23S 126.0(9)
C25S C24S H24S 117.0
C23S C24S H24S 117.0
C21S C26S C25S 122.1(10)
C21S C26S H26S 118.9
C25S C26S H26S 118.9
C22S C23S C24S 120.5(8)
C22S C23S H23S 119.8
C24S C23S H23S 119.8
Cl13 C33S Cl12 111.2
Cl13 C33S Cl11 111.2
Cl12 C33S Cl11 111.2
Cl13 C33S H33S 107.0
Cl12 C33S H33S 106.4
Cl11 C33S H33S 109.6

loop_
_geom_bond_atom_site_label_1
_geom_bond_atom_site_label_2
_geom_bond_distance
Ni1 N01 1.954(3)
Ni1 N02 1.957(3)
Ni1 N03 1.957(3)
Ni1 N04 1.961(3)
N02 C04P 1.374(5)
N02 C33P 1.375(5)
N04 C15P 1.373(5)
N04 C22P 1.374(5)
N01 C24P 1.374(5)
N01 C31P 1.375(5)
N03 C06P 1.371(5)
N03 C13P 1.372(5)
C01P C02P 1.529(8)
C01P H01A 0.9800
C01P H01B 0.9800
C01P H01C 0.9800
C02P C03P 1.498(6)
C02P H02A 0.9900
C02P H02B 0.9900
C03P C34P 1.355(6)
C03P C04P 1.451(6)
C04P C05P 1.370(6)
C05P C06P 1.377(5)
C05P H05P 0.9500
C06P C07P 1.438(5)
C07P C10P 1.342(6)
C07P C08P 1.504(5)
C08P C09P 1.525(7)
C08P H08A 0.9900
C08P H08B 0.9900
C09P H09A 0.9800
C09P H09B 0.9800
C09P H09C 0.9800
C10P C13P 1.445(5)
C10P C11P 1.501(5)
C11P C12P 1.528(7)
C11P H11A 0.9900
C11P H11B 0.9900
C12P H12A 0.9800
C12P H12B 0.9800
C12P H12C 0.9800
C13P C14P 1.367(5)
C14P C15P 1.376(6)
C14P H14P 0.9500
C15P C16P 1.438(5)
C16P C19P 1.358(6)
C16P C17P 1.507(6)
C17P C18P 1.531(8)
C17P H17A 0.9900
C17P H17B 0.9900
C18P H18A 0.9800
C18P H18B 0.9800
C18P H18C 0.9800
C19P C22P 1.437(6)
C19P C20P 1.506(6)
C20P C21P 1.520(10)
C20P H20A 0.9900
C20P H20B 0.9900
C21P H21A 0.9800
C21P H21B 0.9800
C21P H21C 0.9800
C22P C23P 1.370(6)
C23P C24P 1.375(6)
C23P H23P 0.9500
C24P C25P 1.444(6)
C25P C28P 1.348(7)
C25P C26P 1.505(6)
C26P C27P 1.513(8)
C26P H26A 0.9900
C26P H26B 0.9900
C27P H27A 0.9800
C27P H27B 0.9800
C27P H27C 0.9800
C28P C31P 1.437(6)
C28P C29P 1.503(6)
C29P C30P 1.520(8)
C29P H29A 0.9900
C29P H29B 0.9900
C30P H30A 0.9800
C30P H30B 0.9800
C30P H30C 0.9800
C31P C32P 1.375(6)
C32P C33P 1.367(6)
C32P H32P 0.9500
C33P C34P 1.442(6)
C34P C35P 1.512(6)
C35P C36P 1.526(10)
C35P H35A 0.9900
C35P H35B 0.9900
C36P H36A 0.9800
C36P H36B 0.9800
C36P H36C 0.9800
Sc01 Sc10 0.59(2)
Sc01 Sc08 0.71(2)
Sc01 Sc03 2.71(3)
Sc01 Sc05 3.06(2)
Sc01 Sc04 3.19(3)
Sc01 Sc12 3.57(3)
Sc01 Sc02 3.57(3)
Sc02 Sc09 2.008(18)
Sc02 Sc04 2.185(15)
Sc02 Sc06 2.29(2)
Sc02 Sc08 3.134(19)
Sc02 Sc07 3.197(18)
Sc02 Sc11 3.40(2)
Sc03 Sc12 1.14(2)
Sc03 Sc05 2.142(14)
Sc03 Sc10 2.27(2)
Sc03 Sc11 2.94(2)
Sc03 Sc08 3.142(19)
Sc03 Sc07 3.174(17)
Sc04 Sc09 1.08(2)
Sc04 Sc08 2.69(3)
Sc04 Sc11 2.93(3)
Sc04 Sc06 3.03(2)
Sc04 Sc10 3.15(3)
Sc05 Sc12 2.037(19)
Sc05 Sc07 2.61(2)
Sc05 Sc10 3.02(2)
Sc05 Sc08 3.453(19)
Sc05 Sc06 3.453(18)
Sc05 Sc11 3.45(2)
Sc06 Sc07 1.301(19)
Sc06 Sc11 1.79(3)
Sc06 Sc09 2.18(3)
Sc06 Sc12 3.32(2)
Sc07 Sc11 1.61(3)
Sc07 Sc12 2.33(2)
Sc07 Sc09 3.07(2)
Sc08 Sc10 1.081(18)
Sc08 Sc09 3.49(2)
Sc09 Sc11 2.28(3)
Sc10 Sc12 3.22(2)
Sc11 Sc12 2.28(3)
C01A C06A 1.385(13)
C01A C10A 1.446(12)
C01A C02A 1.461(12)
C02A C03A 1.358(13)
C02A C12A 1.453(12)
C03A C15A 1.337(14)
C03A C04A 1.340(14)
C04A C05A 1.449(13)
C04A C18A 1.467(13)
C05A C06A 1.359(13)
C05A C20A 1.474(13)
C06A C07A 1.461(15)
C07A C08A 1.392(14)
C07A C22A 1.396(13)
C08A C09A 1.433(13)
C08A C25A 1.443(13)
C09A C10A 1.331(13)
C09A C27A 1.432(13)
C10A C11A 1.456(12)
C11A C29A 1.352(14)
C11A C12A 1.452(12)
C12A C13A 1.394(13)
C13A C14A 1.412(13)
C13A C31A 1.481(15)
C14A C34A 1.439(13)
C14A C15A 1.445(12)
C15A C16A 1.461(13)
C16A C17A 1.390(14)
C16A C35A 1.451(12)
C17A C18A 1.404(14)
C17A C38A 1.484(14)
C18A C19A 1.433(13)
C19A C40A 1.360(15)
C19A C20A 1.459(13)
C20A C21A 1.377(13)
C21A C22A 1.416(11)
C21A C42A 1.432(11)
C22A C23A 1.415(11)
C23A C24A 1.371(14)
C23A C43A 1.444(11)
C24A C25A 1.408(13)
C24A C46A 1.460(15)
C25A C26A 1.419(13)
C26A C48A 1.374(12)
C26A C27A 1.427(13)
C27A C28A 1.406(14)
C28A C50A 1.409(13)
C28A C29A 1.408(14)
C29A C30A 1.388(13)
C30A C31A 1.388(12)
C30A C51A 1.441(13)
C31A C32A 1.378(13)
C32A C33A 1.405(11)
C32A C53A 1.429(12)
C33A C34A 1.347(12)
C33A C55A 1.404(11)
C34A C35A 1.436(12)
C35A C36A 1.326(12)
C36A C56A 1.395(10)
C36A C37A 1.402(10)
C37A C38A 1.375(18)
C37A C58A 1.408(10)
C38A C39A 1.406(17)
C39A C40A 1.413(14)
C39A C60A 1.420(14)
C40A C41A 1.420(14)
C41A C42A 1.433(16)
C41A C61A 1.439(14)
C42A C43A 1.418(11)
C43A C44A 1.354(12)
C44A C62A 1.451(12)
C44A C45A 1.453(12)
C45A C46A 1.405(13)
C45A C64A 1.446(13)
C46A C47A 1.406(14)
C47A C48A 1.440(11)
C47A C66A 1.451(11)
C48A C49A 1.432(10)
C49A C50A 1.362(13)
C49A C67A 1.440(10)
C50A C51A 1.398(14)
C51A C52A 1.389(12)
C52A C53A 1.393(12)
C52A C68A 1.453(14)
C53A C54A 1.408(11)
C54A C70A 1.324(12)
C54A C55A 1.390(11)
C55A C56A 1.390(13)
C56A C57A 1.405(11)
C57A C71A 1.336(12)
C57A C58A 1.398(11)
C58A C59A 1.440(17)
C59A C60A 1.399(15)
C59A C73A 1.450(14)
C60A C61A 1.420(13)
C61A C62A 1.352(13)
C62A C63A 1.452(12)
C63A C73A 1.381(12)
C63A C64A 1.428(13)
C64A C65A 1.348(14)
C65A C66A 1.351(12)
C65A C74A 1.352(12)
C66A C67A 1.441(11)
C67A C68A 1.429(12)
C68A C69A 1.383(12)
C69A C70A 1.418(11)
C69A C74A 1.439(11)
C70A C71A 1.422(13)
C71A C72A 1.403(11)
C72A C73A 1.374(12)
C72A C74A 1.467(12)
C01B C06B 1.404(14)
C01B C10B 1.435(13)
C01B C02B 1.446(13)
C02B C03B 1.336(14)
C02B C12B 1.468(13)
C03B C15B 1.319(14)
C03B C04B 1.362(14)
C04B C05B 1.444(13)
C04B C18B 1.441(13)
C05B C06B 1.359(14)
C05B C20B 1.483(13)
C06B C07B 1.475(16)
C07B C22B 1.366(14)
C07B C08B 1.389(15)
C08B C09B 1.413(14)
C08B C25B 1.427(13)
C09B C10B 1.347(14)
C09B C27B 1.423(14)
C10B C11B 1.447(13)
C11B C29B 1.336(15)
C11B C12B 1.439(13)
C12B C13B 1.401(14)
C13B C14B 1.411(14)
C13B C31B 1.480(16)
C14B C34B 1.455(13)
C14B C15B 1.471(13)
C15B C16B 1.446(13)
C16B C17B 1.408(14)
C16B C35B 1.448(13)
C17B C18B 1.416(14)
C17B C38B 1.445(16)
C18B C19B 1.451(13)
C19B C40B 1.356(14)
C19B C20B 1.451(13)
C20B C21B 1.367(14)
C21B C42B 1.409(13)
C21B C22B 1.439(13)
C22B C23B 1.445(13)
C23B C24B 1.381(15)
C23B C43B 1.419(13)
C24B C25B 1.388(15)
C24B C46B 1.470(16)
C25B C26B 1.432(14)
C26B C48B 1.335(14)
C26B C27B 1.409(13)
C27B C28B 1.418(16)
C28B C29B 1.400(15)
C28B C50B 1.415(14)
C29B C30B 1.427(15)
C30B C31B 1.376(13)
C30B C51B 1.407(14)
C31B C32B 1.385(14)
C32B C33B 1.406(14)
C32B C53B 1.437(14)
C33B C34B 1.346(14)
C33B C55B 1.413(14)
C34B C35B 1.437(13)
C35B C36B 1.362(14)
C36B C37B 1.410(13)
C36B C56B 1.413(13)
C37B C38B 1.38(2)
C37B C58B 1.425(13)
C38B C39B 1.404(19)
C39B C60B 1.426(14)
C39B C40B 1.454(14)
C40B C41B 1.412(14)
C41B C61B 1.424(14)
C41B C42B 1.442(15)
C42B C43B 1.423(13)
C43B C44B 1.364(14)
C44B C62B 1.440(13)
C44B C45B 1.474(13)
C45B C46B 1.393(14)
C45B C64B 1.443(13)
C46B C47B 1.385(14)
C47B C48B 1.437(13)
C47B C66B 1.448(13)
C48B C49B 1.437(13)
C49B C50B 1.334(15)
C49B C67B 1.440(13)
C50B C51B 1.409(15)
C51B C52B 1.372(14)
C52B C53B 1.367(14)
C52B C68B 1.460(15)
C53B C54B 1.414(14)
C54B C70B 1.298(13)
C54B C55B 1.410(14)
C55B C56B 1.416(16)
C56B C57B 1.409(13)
C57B C71B 1.322(13)
C57B C58B 1.425(13)
C58B C59B 1.44(2)
C59B C60B 1.438(19)
C59B C73B 1.457(16)
C60B C61B 1.424(14)
C61B C62B 1.363(15)
C62B C63B 1.456(13)
C63B C73B 1.387(14)
C63B C64B 1.453(13)
C64B C65B 1.345(13)
C65B C74B 1.361(13)
C65B C66B 1.374(13)
C66B C67B 1.419(13)
C67B C68B 1.336(13)
C68B C69B 1.382(13)
C69B C70B 1.429(13)
C69B C74B 1.432(13)
C70B C71B 1.451(13)
C71B C72B 1.433(13)
C72B C73B 1.399(13)
C72B C74B 1.440(12)
C111 C112 1.049(17)
C113 C114 1.070(18)
C01S C02S 1.362(9)
C01S C06S 1.439(9)
C01S H01S 0.9500
C04S C03S 1.329(10)
C04S C05S 1.381(11)
C04S H04S 0.9500
C02S C03S 1.406(9)
C02S H02S 0.9500
C03S H03S 0.9500
C06S C05S 1.401(8)
C06S H06S 0.9500
C05S H05S 0.9500
Cl01 C11S 1.7762
Cl02 C11S 1.7760
Cl03 C11S 1.7762
C11S H11S 1.0906
C21S C26S 1.408(11)
C21S C22S 1.461(13)
C21S H21S 0.9500
C22S C23S 1.405(12)
C22S H22S 0.9500
C25S C24S 1.375(12)
C25S C26S 1.444(13)
C25S H25S 0.9500
C24S C23S 1.449(11)
C24S H24S 0.9500
C26S H26S 0.9500
C23S H23S 0.9500
Cl11 C33S 1.7763
Cl12 C33S 1.7762
Cl13 C33S 1.7761
C33S H33S 1.0831

loop_
_geom_torsion_atom_site_label_1
_geom_torsion_atom_site_label_2
_geom_torsion_atom_site_label_3
_geom_torsion_atom_site_label_4
_geom_torsion
C01P C02P C03P C34P -100.1(6)
C01P C02P C03P C04P 77.0(6)
C33P N02 C04P C05P -178.7(4)
Ni1 N02 C04P C05P 0.1(5)
C33P N02 C04P C03P -0.4(4)
Ni1 N02 C04P C03P 178.4(3)
C34P C03P C04P C05P 178.4(4)
C02P C03P C04P C05P 0.7(7)
C34P C03P C04P N02 0.0(5)
C02P C03P C04P N02 -177.6(4)
N02 C04P C05P C06P 1.6(6)
C03P C04P C05P C06P -176.5(4)
C13P N03 C06P C05P 179.2(3)
Ni1 N03 C06P C05P 3.4(5)
C13P N03 C06P C07P 0.2(4)
Ni1 N03 C06P C07P -175.6(2)
C04P C05P C06P N03 -3.5(6)
C04P C05P C06P C07P 175.5(4)
N03 C06P C07P C10P 0.0(4)
C05P C06P C07P C10P -179.1(4)
N03 C06P C07P C08P 174.7(3)
C05P C06P C07P C08P -4.3(6)
C10P C07P C08P C09P 94.3(6)
C06P C07P C08P C09P -79.2(5)
C06P C07P C10P C13P -0.1(4)
C08P C07P C10P C13P -174.5(4)
C06P C07P C10P C11P 174.4(4)
C08P C07P C10P C11P -0.1(7)
C07P C10P C11P C12P -94.2(6)
C13P C10P C11P C12P 79.4(5)
C06P N03 C13P C14P -178.8(3)
Ni1 N03 C13P C14P -3.1(5)
C06P N03 C13P C10P -0.2(4)
Ni1 N03 C13P C10P 175.5(2)
C07P C10P C13P C14P 178.9(4)
C11P C10P C13P C14P 4.1(6)
C07P C10P C13P N03 0.2(4)
C11P C10P C13P N03 -174.6(4)
N03 C13P C14P C15P 2.8(6)
C10P C13P C14P C15P -175.6(4)
C22P N04 C15P C14P 178.5(4)
Ni1 N04 C15P C14P -0.7(5)
C22P N04 C15P C16P 0.7(4)
Ni1 N04 C15P C16P -178.5(3)
C13P C14P C15P N04 -0.9(6)
C13P C14P C15P C16P 176.7(4)
N04 C15P C16P C19P -0.3(5)
C14P C15P C16P C19P -178.1(4)
N04 C15P C16P C17P 177.8(4)
C14P C15P C16P C17P -0.1(7)
C19P C16P C17P C18P 100.2(6)
C15P C16P C17P C18P -77.3(6)
C15P C16P C19P C22P -0.3(5)
C17P C16P C19P C22P -178.2(5)
C15P C16P C19P C20P 176.8(5)
C17P C16P C19P C20P -1.1(9)
C16P C19P C20P C21P -100.5(7)
C22P C19P C20P C21P 76.1(6)
C15P N04 C22P C23P -179.1(4)
Ni1 N04 C22P C23P 0.2(6)
C15P N04 C22P C19P -0.9(4)
Ni1 N04 C22P C19P 178.3(3)
C16P C19P C22P C23P 179.0(4)
C20P C19P C22P C23P 1.7(7)
C16P C19P C22P N04 0.8(5)
C20P C19P C22P N04 -176.5(4)
N04 C22P C23P C24P 2.3(7)
C19P C22P C23P C24P -175.7(4)
C31P N01 C24P C23P -180.0(4)
Ni1 N01 C24P C23P 2.4(6)
C31P N01 C24P C25P 1.5(4)
Ni1 N01 C24P C25P -176.2(3)
C22P C23P C24P N01 -3.6(7)
C22P C23P C24P C25P 174.8(4)
N01 C24P C25P C28P -1.0(5)
C23P C24P C25P C28P -179.6(4)
N01 C24P C25P C26P 175.2(4)
C23P C24P C25P C26P -3.3(7)
C28P C25P C26P C27P 100.9(6)
C24P C25P C26P C27P -74.4(6)
C24P C25P C28P C31P 0.1(5)
C26P C25P C28P C31P -175.9(5)
C24P C25P C28P C29P 176.3(5)
C26P C25P C28P C29P 0.3(8)
C25P C28P C29P C30P -101.1(6)
C31P C28P C29P C30P 74.5(6)
C24P N01 C31P C32P -180.0(4)
Ni1 N01 C31P C32P -2.3(6)
C24P N01 C31P C28P -1.5(4)
Ni1 N01 C31P C28P 176.2(3)
C25P C28P C31P C32P 179.5(4)
C29P C28P C31P C32P 3.0(7)
C25P C28P C31P N01 0.9(5)
C29P C28P C31P N01 -175.5(4)
N01 C31P C32P C33P 3.5(7)
C28P C31P C32P C33P -174.9(4)
C31P C32P C33P N02 -2.3(7)
C31P C32P C33P C34P 175.7(4)
C04P N02 C33P C32P 178.9(4)
Ni1 N02 C33P C32P 0.0(6)
C04P N02 C33P C34P 0.7(4)
Ni1 N02 C33P C34P -178.2(3)
C04P C03P C34P C33P 0.4(5)
C02P C03P C34P C33P 177.8(5)
C04P C03P C34P C35P -176.9(5)
C02P C03P C34P C35P 0.5(9)
C32P C33P C34P C03P -179.0(4)
N02 C33P C34P C03P -0.7(5)
C32P C33P C34P C35P -1.5(7)
N02 C33P C34P C35P 176.8(4)
C03P C34P C35P C36P 99.7(7)
C33P C34P C35P C36P -77.2(6)
Sc09 Sc06 Sc07 Sc11 34.5(13)
Sc02 Sc06 Sc07 Sc11 98.5(13)
Sc04 Sc06 Sc07 Sc11 47.7(11)
Sc12 Sc06 Sc07 Sc11 42.9(14)
Sc05 Sc06 Sc07 Sc11 101.8(11)
Sc11 Sc06 Sc07 Sc12 -42.9(14)
Sc09 Sc06 Sc07 Sc12 -8(2)
Sc02 Sc06 Sc07 Sc12 55.6(18)
Sc04 Sc06 Sc07 Sc12 4.8(17)
Sc05 Sc06 Sc07 Sc12 59.0(9)
Sc11 Sc06 Sc07 Sc05 -101.8(11)
Sc09 Sc06 Sc07 Sc05 -67.4(15)
Sc02 Sc06 Sc07 Sc05 -3.3(16)
Sc04 Sc06 Sc07 Sc05 -54.2(13)
Sc12 Sc06 Sc07 Sc05 -59.0(9)
Sc11 Sc06 Sc07 Sc09 -34.5(13)
Sc02 Sc06 Sc07 Sc09 64.0(11)
Sc04 Sc06 Sc07 Sc09 13.2(6)
Sc12 Sc06 Sc07 Sc09 8(2)
Sc05 Sc06 Sc07 Sc09 67.4(15)
Sc11 Sc06 Sc07 Sc03 -53.8(10)
Sc09 Sc06 Sc07 Sc03 -19.3(16)
Sc02 Sc06 Sc07 Sc03 44.7(15)
Sc04 Sc06 Sc07 Sc03 -6.2(13)
Sc12 Sc06 Sc07 Sc03 -10.9(7)
Sc05 Sc06 Sc07 Sc03 48.0(5)
Sc11 Sc06 Sc07 Sc02 -98.5(13)
Sc09 Sc06 Sc07 Sc02 -64.0(11)
Sc04 Sc06 Sc07 Sc02 -50.8(8)
Sc12 Sc06 Sc07 Sc02 -55.6(18)
Sc05 Sc06 Sc07 Sc02 3.3(16)
Sc03 Sc01 Sc08 Sc10 42(2)
Sc05 Sc01 Sc08 Sc10 92(3)
Sc04 Sc01 Sc08 Sc10 40(4)
Sc12 Sc01 Sc08 Sc10 54(3)
Sc02 Sc01 Sc08 Sc10 95(3)
Sc10 Sc01 Sc08 Sc04 -40(4)
Sc03 Sc01 Sc08 Sc04 1(3)
Sc05 Sc01 Sc08 Sc04 51(3)
Sc12 Sc01 Sc08 Sc04 13(3)
Sc02 Sc01 Sc08 Sc04 54.1(13)
Sc10 Sc01 Sc08 Sc02 -95(3)
Sc03 Sc01 Sc08 Sc02 -53(3)
Sc05 Sc01 Sc08 Sc02 -3(3)
Sc04 Sc01 Sc08 Sc02 -54.1(13)
Sc12 Sc01 Sc08 Sc02 -41(3)
Sc10 Sc01 Sc08 Sc03 -42(2)
Sc05 Sc01 Sc08 Sc03 50.2(12)
Sc04 Sc01 Sc08 Sc03 -1(3)
Sc12 Sc01 Sc08 Sc03 11.9(7)
Sc02 Sc01 Sc08 Sc03 53(3)
Sc10 Sc01 Sc08 Sc05 -92(3)
Sc03 Sc01 Sc08 Sc05 -50.2(12)
Sc04 Sc01 Sc08 Sc05 -51(3)
Sc12 Sc01 Sc08 Sc05 -38.3(9)
Sc02 Sc01 Sc08 Sc05 3(3)
Sc10 Sc01 Sc08 Sc09 -53(4)
Sc03 Sc01 Sc08 Sc09 -11(3)
Sc05 Sc01 Sc08 Sc09 39(3)
Sc04 Sc01 Sc08 Sc09 -12.8(7)
Sc12 Sc01 Sc08 Sc09 0(3)
Sc02 Sc01 Sc08 Sc09 41.4(9)
Sc08 Sc04 Sc09 Sc02 -49.8(15)
Sc11 Sc04 Sc09 Sc02 -103.7(12)
Sc06 Sc04 Sc09 Sc02 -48.6(16)
Sc10 Sc04 Sc09 Sc02 -72.0(12)
Sc01 Sc04 Sc09 Sc02 -59.4(13)
Sc02 Sc04 Sc09 Sc06 48.6(16)
Sc08 Sc04 Sc09 Sc06 -1(3)
Sc11 Sc04 Sc09 Sc06 -55.1(15)
Sc10 Sc04 Sc09 Sc06 -23(3)
Sc01 Sc04 Sc09 Sc06 -11(3)
Sc02 Sc04 Sc09 Sc11 103.7(12)
Sc08 Sc04 Sc09 Sc11 54(2)
Sc06 Sc04 Sc09 Sc11 55.1(15)
Sc10 Sc04 Sc09 Sc11 32(2)
Sc01 Sc04 Sc09 Sc11 44.3(19)
Sc02 Sc04 Sc09 Sc07 68.9(10)
Sc08 Sc04 Sc09 Sc07 19(2)
Sc11 Sc04 Sc09 Sc07 -34.8(9)
Sc06 Sc04 Sc09 Sc07 20.3(10)
Sc10 Sc04 Sc09 Sc07 -3(2)
Sc01 Sc04 Sc09 Sc07 10(2)
Sc02 Sc04 Sc09 Sc08 49.8(15)
Sc11 Sc04 Sc09 Sc08 -54(2)
Sc06 Sc04 Sc09 Sc08 1(3)
Sc10 Sc04 Sc09 Sc08 -22.2(8)
Sc01 Sc04 Sc09 Sc08 -9.5(6)
Sc03 Sc01 Sc10 Sc08 -114(4)
Sc05 Sc01 Sc10 Sc08 -117(3)
Sc04 Sc01 Sc10 Sc08 -25(3)
Sc12 Sc01 Sc10 Sc08 -102(3)
Sc02 Sc01 Sc10 Sc08 -50(2)
Sc08 Sc01 Sc10 Sc03 114(4)
Sc05 Sc01 Sc10 Sc03 -3(3)
Sc04 Sc01 Sc10 Sc03 89(3)
Sc12 Sc01 Sc10 Sc03 12.1(11)
Sc02 Sc01 Sc10 Sc03 64(4)
Sc08 Sc01 Sc10 Sc05 117(3)
Sc03 Sc01 Sc10 Sc05 3(3)
Sc04 Sc01 Sc10 Sc05 92.1(4)
Sc12 Sc01 Sc10 Sc05 15(2)
Sc02 Sc01 Sc10 Sc05 66.9(14)
Sc08 Sc01 Sc10 Sc04 25(3)
Sc03 Sc01 Sc10 Sc04 -89(3)
Sc05 Sc01 Sc10 Sc04 -92.1(4)
Sc12 Sc01 Sc10 Sc04 -77(2)
Sc02 Sc01 Sc10 Sc04 -25.1(14)
Sc08 Sc01 Sc10 Sc12 102(3)
Sc03 Sc01 Sc10 Sc12 -12.1(11)
Sc05 Sc01 Sc10 Sc12 -15(2)
Sc04 Sc01 Sc10 Sc12 77(2)
Sc02 Sc01 Sc10 Sc12 52(3)
Sc04 Sc08 Sc10 Sc01 149(3)
Sc02 Sc08 Sc10 Sc01 105(4)
Sc03 Sc08 Sc10 Sc01 104(5)
Sc05 Sc08 Sc10 Sc01 67(4)
Sc09 Sc08 Sc10 Sc01 136(3)
Sc01 Sc08 Sc10 Sc03 -104(5)
Sc04 Sc08 Sc10 Sc03 45(4)
Sc02 Sc08 Sc10 Sc03 0(4)
Sc05 Sc08 Sc10 Sc03 -38(2)
Sc09 Sc08 Sc10 Sc03 31(3)
Sc01 Sc08 Sc10 Sc05 -67(3)
Sc04 Sc08 Sc10 Sc05 82.5(14)
Sc02 Sc08 Sc10 Sc05 38(2)
Sc03 Sc08 Sc10 Sc05 38(2)
Sc09 Sc08 Sc10 Sc05 69.3(14)
Sc01 Sc08 Sc10 Sc04 -149(3)
Sc02 Sc08 Sc10 Sc04 -44.2(10)
Sc03 Sc08 Sc10 Sc04 -45(4)
Sc05 Sc08 Sc10 Sc04 -82.5(14)
Sc09 Sc08 Sc10 Sc04 -13.3(4)
Sc01 Sc08 Sc10 Sc12 -103(4)
Sc04 Sc08 Sc10 Sc12 46(2)
Sc02 Sc08 Sc10 Sc12 2(3)
Sc03 Sc08 Sc10 Sc12 1.3(13)
Sc05 Sc08 Sc10 Sc12 -36.5(10)
Sc09 Sc08 Sc10 Sc12 33(2)
Sc12 Sc07 Sc11 Sc06 145.9(10)
Sc05 Sc07 Sc11 Sc06 117.5(9)
Sc09 Sc07 Sc11 Sc06 28.4(11)
Sc03 Sc07 Sc11 Sc06 128.3(9)
Sc02 Sc07 Sc11 Sc06 36.6(7)
Sc06 Sc07 Sc11 Sc09 -28.4(11)
Sc12 Sc07 Sc11 Sc09 117.4(12)
Sc05 Sc07 Sc11 Sc09 89.1(12)
Sc03 Sc07 Sc11 Sc09 99.9(11)
Sc02 Sc07 Sc11 Sc09 8.2(10)
Sc06 Sc07 Sc11 Sc12 -145.9(10)
Sc05 Sc07 Sc11 Sc12 -28.4(9)
Sc09 Sc07 Sc11 Sc12 -117.4(12)
Sc03 Sc07 Sc11 Sc12 -17.5(5)
Sc02 Sc07 Sc11 Sc12 -109.3(7)
Sc06 Sc07 Sc11 Sc04 -47.9(11)
Sc12 Sc07 Sc11 Sc04 98.0(11)
Sc05 Sc07 Sc11 Sc04 69.6(12)
Sc09 Sc07 Sc11 Sc04 -19.4(6)
Sc03 Sc07 Sc11 Sc04 80.5(9)
Sc02 Sc07 Sc11 Sc04 -11.3(9)
Sc06 Sc07 Sc11 Sc03 -128.3(9)
Sc12 Sc07 Sc11 Sc03 17.5(5)
Sc05 Sc07 Sc11 Sc03 -10.9(8)
Sc09 Sc07 Sc11 Sc03 -99.9(11)
Sc02 Sc07 Sc11 Sc03 -91.8(6)
Sc06 Sc07 Sc11 Sc02 -36.6(7)
Sc12 Sc07 Sc11 Sc02 109.3(7)
Sc05 Sc07 Sc11 Sc02 80.9(6)
Sc09 Sc07 Sc11 Sc02 -8.2(10)
Sc03 Sc07 Sc11 Sc02 91.8(6)
Sc06 Sc07 Sc11 Sc05 -117.5(9)
Sc12 Sc07 Sc11 Sc05 28.4(9)
Sc09 Sc07 Sc11 Sc05 -89.1(12)
Sc03 Sc07 Sc11 Sc05 10.9(8)
Sc02 Sc07 Sc11 Sc05 -80.9(6)
Sc09 Sc06 Sc11 Sc07 -148.8(11)
Sc02 Sc06 Sc11 Sc07 -116.8(11)
Sc04 Sc06 Sc11 Sc07 -133.0(10)
Sc12 Sc06 Sc11 Sc07 -34.1(10)
Sc05 Sc06 Sc11 Sc07 -41.4(7)
Sc07 Sc06 Sc11 Sc09 148.8(11)
Sc02 Sc06 Sc11 Sc09 32.0(9)
Sc04 Sc06 Sc11 Sc09 15.8(6)
Sc12 Sc06 Sc11 Sc09 114.7(12)
Sc05 Sc06 Sc11 Sc09 107.4(7)
Sc07 Sc06 Sc11 Sc12 34.1(10)
Sc09 Sc06 Sc11 Sc12 -114.7(12)
Sc02 Sc06 Sc11 Sc12 -82.7(12)
Sc04 Sc06 Sc11 Sc12 -98.9(11)
Sc05 Sc06 Sc11 Sc12 -7.3(9)
Sc07 Sc06 Sc11 Sc04 133.0(10)
Sc09 Sc06 Sc11 Sc04 -15.8(6)
Sc02 Sc06 Sc11 Sc04 16.2(9)
Sc12 Sc06 Sc11 Sc04 98.9(11)
Sc05 Sc06 Sc11 Sc04 91.6(6)
Sc07 Sc06 Sc11 Sc03 56.1(10)
Sc09 Sc06 Sc11 Sc03 -92.7(10)
Sc02 Sc06 Sc11 Sc03 -60.7(12)
Sc04 Sc06 Sc11 Sc03 -76.9(9)
Sc12 Sc06 Sc11 Sc03 22.0(6)
Sc05 Sc06 Sc11 Sc03 14.6(8)
Sc07 Sc06 Sc11 Sc02 116.8(11)
Sc09 Sc06 Sc11 Sc02 -32.0(9)
Sc04 Sc06 Sc11 Sc02 -16.2(9)
Sc12 Sc06 Sc11 Sc02 82.7(12)
Sc05 Sc06 Sc11 Sc02 75.4(8)
Sc07 Sc06 Sc11 Sc05 41.4(7)
Sc09 Sc06 Sc11 Sc05 -107.4(7)
Sc02 Sc06 Sc11 Sc05 -75.4(8)
Sc04 Sc06 Sc11 Sc05 -91.6(6)
Sc12 Sc06 Sc11 Sc05 7.3(9)
Sc10 Sc03 Sc12 Sc05 58(2)
Sc01 Sc03 Sc12 Sc05 48.6(14)
Sc11 Sc03 Sc12 Sc05 103.0(12)
Sc08 Sc03 Sc12 Sc05 59.3(11)
Sc07 Sc03 Sc12 Sc05 57.7(13)
Sc05 Sc03 Sc12 Sc11 -103.0(12)
Sc10 Sc03 Sc12 Sc11 -45(2)
Sc01 Sc03 Sc12 Sc11 -54.4(19)
Sc08 Sc03 Sc12 Sc11 -43.7(17)
Sc07 Sc03 Sc12 Sc11 -45.3(13)
Sc05 Sc03 Sc12 Sc07 -57.7(13)
Sc10 Sc03 Sc12 Sc07 0(3)
Sc01 Sc03 Sc12 Sc07 -9(2)
Sc11 Sc03 Sc12 Sc07 45.3(13)
Sc08 Sc03 Sc12 Sc07 2(2)
Sc05 Sc03 Sc12 Sc10 -58(2)
Sc01 Sc03 Sc12 Sc10 -9.2(13)
Sc11 Sc03 Sc12 Sc10 45(2)
Sc08 Sc03 Sc12 Sc10 1.4(14)
Sc07 Sc03 Sc12 Sc10 0(3)
Sc05 Sc03 Sc12 Sc06 -69.2(8)
Sc10 Sc03 Sc12 Sc06 -11(2)
Sc01 Sc03 Sc12 Sc06 -20.6(19)
Sc11 Sc03 Sc12 Sc06 33.8(9)
Sc08 Sc03 Sc12 Sc06 -10.0(17)
Sc07 Sc03 Sc12 Sc06 -11.5(8)
Sc05 Sc03 Sc12 Sc01 -48.6(14)
Sc10 Sc03 Sc12 Sc01 9.2(13)
Sc11 Sc03 Sc12 Sc01 54.4(19)
Sc08 Sc03 Sc12 Sc01 10.6(7)
Sc07 Sc03 Sc12 Sc01 9(2)
C06A C01A C02A C03A 8.5(17)
C10A C01A C02A C03A 150.2(14)
C06A C01A C02A C12A -141.5(13)
C10A C01A C02A C12A 0.2(4)
C12A C02A C03A C15A -1.5(19)
C01A C02A C03A C15A -147.6(12)
C12A C02A C03A C04A 141.3(14)
C01A C02A C03A C04A -5(2)
C15A C03A C04A C05A 145.0(14)
C02A C03A C04A C05A 2(2)
C15A C03A C04A C18A -0.5(16)
C02A C03A C04A C18A -143.8(15)
C03A C04A C05A C06A -2(2)
C18A C04A C05A C06A 147.9(16)
C03A C04A C05A C20A -150.2(16)
C18A C04A C05A C20A -0.3(7)
C04A C05A C06A C01A 5(2)
C20A C05A C06A C01A 149.5(12)
C04A C05A C06A C07A -141.3(14)
C20A C05A C06A C07A 3(2)
C10A C01A C06A C05A -145.7(12)
C02A C01A C06A C05A -7.9(18)
C10A C01A C06A C07A -0.3(19)
C02A C01A C06A C07A 137.5(14)
C05A C06A C07A C08A 144.3(16)
C01A C06A C07A C08A 0(2)
C05A C06A C07A C22A 2(2)
C01A C06A C07A C22A -142.3(16)
C22A C07A C08A C09A 152.3(13)
C06A C07A C08A C09A 4(2)
C22A C07A C08A C25A 14(2)
C06A C07A C08A C25A -135.2(17)
C07A C08A C09A C10A -9(2)
C25A C08A C09A C10A 138.6(18)
C07A C08A C09A C27A -146.8(14)
C25A C08A C09A C27A 0.4(8)
C27A C09A C10A C01A 145.8(12)
C08A C09A C10A C01A 9(2)
C27A C09A C10A C11A 3.8(18)
C08A C09A C10A C11A -132.9(17)
C06A C01A C10A C09A -4.0(17)
C02A C01A C10A C09A -147.5(13)
C06A C01A C10A C11A 143.0(13)
C02A C01A C10A C11A -0.5(7)
C09A C10A C11A C29A -5(2)
C01A C10A C11A C29A -150.1(13)
C09A C10A C11A C12A 146.0(13)
C01A C10A C11A C12A 0.5(8)
C29A C11A C12A C13A -0.4(8)
C10A C11A C12A C13A -150.6(10)
C29A C11A C12A C02A 149.8(12)
C10A C11A C12A C02A -0.4(7)
C03A C02A C12A C13A -1.7(18)
C01A C02A C12A C13A 148.2(12)
C03A C02A C12A C11A -149.9(12)
C01A C02A C12A C11A 0.1(4)
C11A C12A C13A C14A 150.2(10)
C02A C12A C13A C14A 5.7(16)
C11A C12A C13A C31A -4.0(7)
C02A C12A C13A C31A -148.5(11)
C12A C13A C14A C34A -146.5(11)
C31A C13A C14A C34A 2.2(8)
C12A C13A C14A C15A -7.5(19)
C31A C13A C14A C15A 141.2(14)
C04A C03A C15A C14A -142.8(13)
C02A C03A C15A C14A 0(2)
C04A C03A C15A C16A -0.6(9)
C02A C03A C15A C16A 142.1(14)
C13A C14A C15A C03A 5(2)
C34A C14A C15A C03A 146.5(13)
C13A C14A C15A C16A -141.7(15)
C34A C14A C15A C16A -0.5(4)
C03A C15A C16A C17A -4.4(10)
C14A C15A C16A C17A 141.5(16)
C03A C15A C16A C35A -146.5(12)
C14A C15A C16A C35A -0.6(4)
C35A C16A C17A C18A 148.5(14)
C15A C16A C17A C18A 9.4(18)
C35A C16A C17A C38A -1(2)
C15A C16A C17A C38A -139.7(16)
C16A C17A C18A C19A -150.8(13)
C38A C17A C18A C19A -3(2)
C16A C17A C18A C04A -10(2)
C38A C17A C18A C04A 137.8(17)
C03A C04A C18A C17A 7(2)
C05A C04A C18A C17A -143.0(18)
C03A C04A C18A C19A 150.1(14)
C05A C04A C18A C19A 0.2(4)
C17A C18A C19A C40A 0(2)
C04A C18A C19A C40A -146(2)
C17A C18A C19A C20A 146.3(17)
C04A C18A C19A C20A 0.1(4)
C40A C19A C20A C21A -1(2)
C18A C19A C20A C21A -146.9(17)
C40A C19A C20A C05A 146(2)
C18A C19A C20A C05A -0.2(7)
C06A C05A C20A C21A 0(2)
C04A C05A C20A C21A 149.1(15)
C06A C05A C20A C19A -149.2(15)
C04A C05A C20A C19A 0.3(9)
C19A C20A C21A C22A 134.9(16)
C05A C20A C21A C22A -8(2)
C19A C20A C21A C42A -1(2)
C05A C20A C21A C42A -144.2(13)
C08A C07A C22A C23A -13(2)
C06A C07A C22A C23A 135.2(16)
C08A C07A C22A C21A -157.4(13)
C06A C07A C22A C21A -9(2)
C20A C21A C22A C07A 12(2)
C42A C21A C22A C07A 151.6(16)
C20A C21A C22A C23A -138.8(18)
C42A C21A C22A C23A 0.3(4)
C07A C22A C23A C24A 6(3)
C21A C22A C23A C24A 152(2)
C07A C22A C23A C43A -147.0(18)
C21A C22A C23A C43A -0.7(8)
C22A C23A C24A C25A 3(3)
C43A C23A C24A C25A 152.5(16)
C22A C23A C24A C46A -141.6(19)
C43A C23A C24A C46A 8(3)
C23A C24A C25A C26A -146.4(17)
C46A C24A C25A C26A -2(3)
C23A C24A C25A C08A -2(3)
C46A C24A C25A C08A 142(2)
C07A C08A C25A C24A -7(3)
C09A C08A C25A C24A -148(2)
C07A C08A C25A C26A 140.3(18)
C09A C08A C25A C26A -0.4(10)
C24A C25A C26A C48A -2(2)
C08A C25A C26A C48A -150.6(18)
C24A C25A C26A C27A 149.0(18)
C08A C25A C26A C27A 0.3(8)
C48A C26A C27A C28A 2.6(19)
C25A C26A C27A C28A -147.0(15)
C48A C26A C27A C09A 149.5(17)
C25A C26A C27A C09A 0.0(4)
C10A C09A C27A C28A -4.5(19)
C08A C09A C27A C28A 140.0(17)
C10A C09A C27A C26A -144.7(15)
C08A C09A C27A C26A -0.2(4)
C26A C27A C28A C50A 3(2)
C09A C27A C28A C50A -136.0(16)
C26A C27A C28A C29A 143.9(12)
C09A C27A C28A C29A 5(2)
C12A C11A C29A C30A -1.9(15)
C10A C11A C29A C30A 144.6(13)
C12A C11A C29A C28A -141.3(12)
C10A C11A C29A C28A 5.2(19)
C27A C28A C29A C11A -5.2(18)
C50A C28A C29A C11A 143.2(15)
C27A C28A C29A C30A -148.8(15)
C50A C28A C29A C30A -0.5(4)
C11A C29A C30A C31A 8.9(17)
C28A C29A C30A C31A 152.4(12)
C11A C29A C30A C51A -144.1(13)
C28A C29A C30A C51A -0.7(4)
C29A C30A C31A C32A -146.7(12)
C51A C30A C31A C32A 0.6(8)
C29A C30A C31A C13A -14.2(17)
C51A C30A C31A C13A 133.2(13)
C12A C13A C31A C32A 143.5(9)
C14A C13A C31A C32A -3.6(10)
C12A C13A C31A C30A 11.5(14)
C14A C13A C31A C30A -135.6(13)
C30A C31A C32A C33A 144.3(9)
C13A C31A C32A C33A 5.4(9)
C30A C31A C32A C53A 0.8(8)
C13A C31A C32A C53A -138.0(10)
C31A C32A C33A C34A -7.7(14)
C53A C32A C33A C34A 141.9(13)
C31A C32A C33A C55A -150.4(10)
C53A C32A C33A C55A -0.8(4)
C55A C33A C34A C35A 3.6(8)
C32A C33A C34A C35A -138.6(11)
C55A C33A C34A C14A 148.0(10)
C32A C33A C34A C14A 5.8(15)
C13A C14A C34A C33A -2.5(10)
C15A C14A C34A C33A -149.5(12)
C13A C14A C34A C35A 148.3(8)
C15A C14A C34A C35A 1.4(7)
C33A C34A C35A C36A 1.8(9)
C14A C34A C35A C36A -143.9(12)
C33A C34A C35A C16A 144.0(10)
C14A C34A C35A C16A -1.8(8)
C17A C16A C35A C36A -2.5(17)
C15A C16A C35A C36A 143.3(10)
C17A C16A C35A C34A -144.4(13)
C15A C16A C35A C34A 1.4(7)
C34A C35A C36A C56A -3.7(14)
C16A C35A C36A C56A -141.0(11)
C34A C35A C36A C37A 138.4(9)
C16A C35A C36A C37A 1.0(9)
C35A C36A C37A C38A 3.8(9)
C56A C36A C37A C38A 148.0(13)
C35A C36A C37A C58A -143.7(11)
C56A C36A C37A C58A 0.5(5)
C36A C37A C38A C39A -146.4(10)
C58A C37A C38A C39A -6.0(16)
C36A C37A C38A C17A -6.9(17)
C58A C37A C38A C17A 133.6(16)
C16A C17A C38A C37A 6(2)
C18A C17A C38A C37A -139.5(18)
C16A C17A C38A C39A 141.9(16)
C18A C17A C38A C39A -3(2)
C37A C38A C39A C40A 152.6(13)
C17A C38A C39A C40A 11(2)
C37A C38A C39A C60A 3.9(8)
C17A C38A C39A C60A -137.7(15)
C18A C19A C40A C39A 8(2)
C20A C19A C40A C39A -134.2(16)
C18A C19A C40A C41A 144.0(14)
C20A C19A C40A C41A 2(2)
C38A C39A C40A C19A -14(2)
C60A C39A C40A C19A 139.9(18)
C38A C39A C40A C41A -152.6(12)
C60A C39A C40A C41A 1.3(9)
C19A C40A C41A C42A -1(2)
C39A C40A C41A C42A 140.8(19)
C19A C40A C41A C61A -143.0(19)
C39A C40A C41A C61A -1.0(8)
C40A C41A C42A C43A -136.5(16)
C61A C41A C42A C43A 3(2)
C40A C41A C42A C21A -1(2)
C61A C41A C42A C21A 138.7(14)
C20A C21A C42A C43A 142.4(17)
C22A C21A C42A C43A 0.1(5)
C20A C21A C42A C41A 1.8(19)
C22A C21A C42A C41A -140.5(18)
C41A C42A C43A C44A -5(2)
C21A C42A C43A C44A -144.4(17)
C41A C42A C43A C23A 139.2(18)
C21A C42A C43A C23A -0.5(8)
C24A C23A C43A C44A -9(2)
C22A C23A C43A C44A 145.1(18)
C24A C23A C43A C42A -153(2)
C22A C23A C43A C42A 0.7(10)
C42A C43A C44A C62A 6(2)
C23A C43A C44A C62A -133.6(16)
C42A C43A C44A C45A 144.4(16)
C23A C43A C44A C45A 5(2)
C43A C44A C45A C46A 0(2)
C62A C44A C45A C46A 143(2)
C43A C44A C45A C64A -143.2(19)
C62A C44A C45A C64A 0.1(4)
C64A C45A C46A C47A -10(3)
C44A C45A C46A C47A -148.6(18)
C64A C45A C46A C24A 137.3(19)
C44A C45A C46A C24A -1(3)
C23A C24A C46A C45A -3(4)
C25A C24A C46A C45A -143(2)
C23A C24A C46A C47A 143.9(19)
C25A C24A C46A C47A 3(4)
C45A C46A C47A C48A 147.1(19)
C24A C46A C47A C48A -1(3)
C45A C46A C47A C66A 9(3)
C24A C46A C47A C66A -138(2)
C25A C26A C48A C49A 141.2(14)
C27A C26A C48A C49A -5(2)
C25A C26A C48A C47A 5(2)
C27A C26A C48A C47A -141.6(15)
C46A C47A C48A C26A -3(2)
C66A C47A C48A C26A 139.3(19)
C46A C47A C48A C49A -143.5(18)
C66A C47A C48A C49A -0.9(8)
C26A C48A C49A C50A 2(2)
C47A C48A C49A C50A 143.8(16)
C26A C48A C49A C67A -141.2(16)
C47A C48A C49A C67A 0.4(4)
C48A C49A C50A C51A -140.6(12)
C67A C49A C50A C51A -0.1(9)
C48A C49A C50A C28A 2.4(19)
C67A C49A C50A C28A 142.9(13)
C27A C28A C50A C49A -5(2)
C29A C28A C50A C49A -148.4(13)
C27A C28A C50A C51A 144.7(16)
C29A C28A C50A C51A 1.4(8)
C49A C50A C51A C52A -1.4(9)
C28A C50A C51A C52A -146.3(14)
C49A C50A C51A C30A 143.0(11)
C28A C50A C51A C30A -1.8(9)
C31A C30A C51A C52A -4.9(17)
C29A C30A C51A C52A 145.1(15)
C31A C30A C51A C50A -148.4(11)
C29A C30A C51A C50A 1.5(8)
C50A C51A C52A C53A 146.0(12)
C30A C51A C52A C53A 6.9(18)
C50A C51A C52A C68A 1.7(15)
C30A C51A C52A C68A -137.4(13)
C51A C52A C53A C54A -146.0(13)
C68A C52A C53A C54A -6.3(18)
C51A C52A C53A C32A -5.7(18)
C68A C52A C53A C32A 134.0(13)
C31A C32A C53A C52A 2.0(16)
C33A C32A C53A C52A -144.6(14)
C31A C32A C53A C54A 146.1(11)
C33A C32A C53A C54A -0.5(4)
C52A C53A C54A C70A 2.5(16)
C32A C53A C54A C70A -143.9(12)
C52A C53A C54A C55A 148.1(12)
C32A C53A C54A C55A 1.7(7)
C70A C54A C55A C56A -4.1(9)
C53A C54A C55A C56A -146.9(11)
C70A C54A C55A C33A 140.6(13)
C53A C54A C55A C33A -2.2(9)
C34A C33A C55A C56A -7.2(13)
C32A C33A C55A C56A 144.1(12)
C34A C33A C55A C54A -149.4(9)
C32A C33A C55A C54A 1.8(7)
C54A C55A C56A C36A 144.8(11)
C33A C55A C56A C36A 5.9(17)
C54A C55A C56A C57A 0.1(8)
C33A C55A C56A C57A -138.8(12)
C35A C36A C56A C55A 0.1(16)
C37A C36A C56A C55A -148.5(11)
C35A C36A C56A C57A 148.9(12)
C37A C36A C56A C57A 0.3(5)
C55A C56A C57A C71A -0.6(14)
C36A C56A C57A C71A -150.0(14)
C55A C56A C57A C58A 148.6(12)
C36A C56A C57A C58A -0.9(8)
C71A C57A C58A C37A 147.3(17)
C56A C57A C58A C37A 1.2(10)
C71A C57A C58A C59A 2(2)
C56A C57A C58A C59A -144.3(13)
C38A C37A C58A C57A -143.6(15)
C36A C37A C58A C57A -1.0(8)
C38A C37A C58A C59A -2(2)
C36A C37A C58A C59A 141.1(14)
C57A C58A C59A C60A 149.5(13)
C37A C58A C59A C60A 10.6(17)
C57A C58A C59A C73A -4.4(19)
C37A C58A C59A C73A -143.3(15)
C58A C59A C60A C61A -153.8(11)
C73A C59A C60A C61A -2.5(18)
C58A C59A C60A C39A -12.6(14)
C73A C59A C60A C39A 138.7(15)
C38A C39A C60A C59A 6.2(9)
C40A C39A C60A C59A -145.2(15)
C38A C39A C60A C61A 150.3(10)
C40A C39A C60A C61A -1.0(8)
C59A C60A C61A C62A 1.2(8)
C39A C60A C61A C62A -145.9(10)
C59A C60A C61A C41A 147.4(13)
C39A C60A C61A C41A 0.4(4)
C40A C41A C61A C62A 143.5(16)
C42A C41A C61A C62A -2(2)
C40A C41A C61A C60A 0.4(4)
C42A C41A C61A C60A -145.6(15)
C60A C61A C62A C63A 1.1(9)
C41A C61A C62A C63A -138.7(14)
C60A C61A C62A C44A 143.5(12)
C41A C61A C62A C44A 4(2)
C43A C44A C62A C61A -5(2)
C45A C44A C62A C61A -148.3(16)
C43A C44A C62A C63A 143.2(17)
C45A C44A C62A C63A 0.1(4)
C61A C62A C63A C73A -2.4(18)
C44A C62A C63A C73A -147.6(16)
C61A C62A C63A C64A 144.9(12)
C44A C62A C63A C64A -0.4(8)
C73A C63A C64A C65A 0(2)
C62A C63A C64A C65A -145.8(19)
C73A C63A C64A C45A 146.4(16)
C62A C63A C64A C45A 0.4(9)
C46A C45A C64A C65A 1(3)
C44A C45A C64A C65A 144(2)
C46A C45A C64A C63A -143(2)
C44A C45A C64A C63A -0.4(8)
C63A C64A C65A C66A 150.9(19)
C45A C64A C65A C66A 10(3)
C63A C64A C65A C74A -7(3)
C45A C64A C65A C74A -147.6(18)
C64A C65A C66A C67A -150.4(18)
C74A C65A C66A C67A 8(3)
C64A C65A C66A C47A -10(3)
C74A C65A C66A C47A 147.5(18)
C46A C47A C66A C65A 1(3)
C48A C47A C66A C65A -142(2)
C46A C47A C66A C67A 143.9(19)
C48A C47A C66A C67A 1.1(10)
C50A C49A C67A C68A 1.0(14)
C48A C49A C67A C68A 146.8(13)
C50A C49A C67A C66A -145.5(11)
C48A C49A C67A C66A 0.3(4)
C65A C66A C67A C68A 4(2)
C47A C66A C67A C68A -141.3(16)
C65A C66A C67A C49A 144(2)
C47A C66A C67A C49A -0.9(8)
C49A C67A C68A C69A -148.7(11)
C66A C67A C68A C69A -10.4(18)
C49A C67A C68A C52A -0.5(19)
C66A C67A C68A C52A 137.8(16)
C51A C52A C68A C69A 145.4(12)
C53A C52A C68A C69A 6.1(16)
C51A C52A C68A C67A -1(2)
C53A C52A C68A C67A -140.3(16)
C67A C68A C69A C70A 150.6(12)
C52A C68A C69A C70A -2.2(8)
C67A C68A C69A C74A 6.2(17)
C52A C68A C69A C74A -146.6(14)
C55A C54A C70A C69A -139.0(11)
C53A C54A C70A C69A 1.3(15)
C55A C54A C70A C71A 7.9(14)
C53A C54A C70A C71A 148.2(11)
C68A C69A C70A C54A -1.4(9)
C74A C69A C70A C54A 148.3(13)
C68A C69A C70A C71A -150.5(9)
C74A C69A C70A C71A -0.8(7)
C58A C57A C71A C72A 2(2)
C56A C57A C71A C72A 145.7(11)
C58A C57A C71A C70A -138.8(15)
C56A C57A C71A C70A 4.8(17)
C54A C70A C71A C57A -8.4(16)
C69A C70A C71A C57A 144.4(13)
C54A C70A C71A C72A -152.5(11)
C69A C70A C71A C72A 0.3(4)
C57A C71A C72A C73A -3.8(19)
C70A C71A C72A C73A 142.4(16)
C57A C71A C72A C74A -146.0(15)
C70A C71A C72A C74A 0.2(4)
C71A C72A C73A C63A -144.0(14)
C74A C72A C73A C63A -5(2)
C71A C72A C73A C59A 1(2)
C74A C72A C73A C59A 140.3(15)
C64A C63A C73A C72A 6(2)
C62A C63A C73A C72A 147.9(15)
C64A C63A C73A C59A -141.2(14)
C62A C63A C73A C59A 1(2)
C60A C59A C73A C72A -145.6(16)
C58A C59A C73A C72A 3(2)
C60A C59A C73A C63A 1(2)
C58A C59A C73A C63A 149.9(15)
C64A C65A C74A C69A 145.5(19)
C66A C65A C74A C69A -11(3)
C64A C65A C74A C72A 7(3)
C66A C65A C74A C72A -149.7(18)
C68A C69A C74A C65A 4(2)
C70A C69A C74A C65A -143.0(17)
C68A C69A C74A C72A 147.9(14)
C70A C69A C74A C72A 0.9(9)
C73A C72A C74A C65A -1(2)
C71A C72A C74A C65A 143.2(18)
C73A C72A C74A C69A -145.1(15)
C71A C72A C74A C69A -0.7(7)
C06B C01B C02B C03B 1(3)
C10B C01B C02B C03B 150(2)
C06B C01B C02B C12B -148(2)
C10B C01B C02B C12B 0.2(10)
C01B C02B C03B C15B -146.3(19)
C12B C02B C03B C15B -2(3)
C01B C02B C03B C04B -1(3)
C12B C02B C03B C04B 143.6(18)
C15B C03B C04B C05B 146.3(15)
C02B C03B C04B C05B -2(2)
C15B C03B C04B C18B 4(2)
C02B C03B C04B C18B -144.3(17)
C03B C04B C05B C06B 6(2)
C18B C04B C05B C06B 152.8(18)
C03B C04B C05B C20B -146.8(17)
C18B C04B C05B C20B 0.3(4)
C04B C05B C06B C01B -5(3)
C20B C05B C06B C01B 145.4(15)
C04B C05B C06B C07B -140.5(16)
C20B C05B C06B C07B 10(2)
C10B C01B C06B C05B -144.8(15)
C02B C01B C06B C05B 1(3)
C10B C01B C06B C07B -13(3)
C02B C01B C06B C07B 133(2)
C05B C06B C07B C22B -7(3)
C01B C06B C07B C22B -135(2)
C05B C06B C07B C08B 137(2)
C01B C06B C07B C08B 9(3)
C22B C07B C08B C09B 155.8(15)
C06B C07B C08B C09B 2(3)
C22B C07B C08B C25B 15(3)
C06B C07B C08B C25B -139(2)
C07B C08B C09B C10B -11(3)
C25B C08B C09B C10B 139(3)
C07B C08B C09B C27B -150(2)
C25B C08B C09B C27B -0.4(10)
C08B C09B C10B C01B 7(3)
C27B C09B C10B C01B 146.3(15)
C08B C09B C10B C11B -133(2)
C27B C09B C10B C11B 6(3)
C06B C01B C10B C09B 6(2)
C02B C01B C10B C09B -147(2)
C06B C01B C10B C11B 152(2)
C02B C01B C10B C11B -0.2(8)
C09B C10B C11B C29B -9(3)
C01B C10B C11B C29B -152(2)
C09B C10B C11B C12B 143(2)
C01B C10B C11B C12B 0.1(4)
C29B C11B C12B C13B 7(3)
C10B C11B C12B C13B -145(2)
C29B C11B C12B C02B 152(2)
C10B C11B C12B C02B 0.0(4)
C03B C02B C12B C13B -2(3)
C01B C02B C12B C13B 146(2)
C03B C02B C12B C11B -149(2)
C01B C02B C12B C11B -0.1(8)
C11B C12B C13B C14B 145.8(16)
C02B C12B C13B C14B 5(3)
C11B C12B C13B C31B -4(3)
C02B C12B C13B C31B -144.8(16)
C12B C13B C14B C34B -146.3(17)
C31B C13B C14B C34B -3(3)
C12B C13B C14B C15B -5(3)
C31B C13B C14B C15B 138(2)
C02B C03B C15B C16B 140.7(19)
C04B C03B C15B C16B -6(3)
C02B C03B C15B C14B 2(3)
C04B C03B C15B C14B -144.7(16)
C13B C14B C15B C03B 2(3)
C34B C14B C15B C03B 145.9(19)
C13B C14B C15B C16B -144(2)
C34B C14B C15B C16B 0.3(9)
C03B C15B C16B C17B -5(3)
C14B C15B C16B C17B 136(2)
C03B C15B C16B C35B -142(2)
C14B C15B C16B C35B -0.2(8)
C15B C16B C17B C18B 16(3)
C35B C16B C17B C18B 150.3(15)
C15B C16B C17B C38B -141(2)
C35B C16B C17B C38B -6(3)
C16B C17B C18B C04B -18(3)
C38B C17B C18B C04B 137(3)
C16B C17B C18B C19B -152.0(16)
C38B C17B C18B C19B 2(3)
C03B C04B C18B C17B 9(2)
C05B C04B C18B C17B -136.4(19)
C03B C04B C18B C19B 145.0(17)
C05B C04B C18B C19B -0.7(8)
C17B C18B C19B C40B -6(2)
C04B C18B C19B C40B -148.8(15)
C17B C18B C19B C20B 143.4(16)
C04B C18B C19B C20B 0.9(9)
C40B C19B C20B C21B -5(2)
C18B C19B C20B C21B -153.2(17)
C40B C19B C20B C05B 148.0(17)
C18B C19B C20B C05B -0.7(8)
C06B C05B C20B C21B -4(2)
C04B C05B C20B C21B 152.9(17)
C06B C05B C20B C19B -156.4(16)
C04B C05B C20B C19B 0.3(4)
C19B C20B C21B C42B 4(2)
C05B C20B C21B C42B -144.0(14)
C19B C20B C21B C22B 139.9(15)
C05B C20B C21B C22B -8(2)
C08B C07B C22B C21B -154.1(15)
C06B C07B C22B C21B -4(3)
C08B C07B C22B C23B -16(3)
C06B C07B C22B C23B 134(2)
C20B C21B C22B C07B 11(2)
C42B C21B C22B C07B 149.8(16)
C20B C21B C22B C23B -138(2)
C42B C21B C22B C23B 0.7(8)
C07B C22B C23B C24B 10(3)
C21B C22B C23B C24B 149(2)
C07B C22B C23B C43B -139(2)
C21B C22B C23B C43B -0.2(4)
C43B C23B C24B C25B 146.7(17)
C22B C23B C24B C25B 1(3)
C43B C23B C24B C46B 7(3)
C22B C23B C24B C46B -139(2)
C23B C24B C25B C08B -1(3)
C46B C24B C25B C08B 136(2)
C23B C24B C25B C26B -147.7(17)
C46B C24B C25B C26B -11(3)
C07B C08B C25B C24B -9(3)
C09B C08B C25B C24B -150(2)
C07B C08B C25B C26B 141(3)
C09B C08B C25B C26B 0.3(9)
C24B C25B C26B C48B 4(3)
C08B C25B C26B C48B -148(2)
C24B C25B C26B C27B 152(2)
C08B C25B C26B C27B -0.2(5)
C48B C26B C27B C28B -6(2)
C25B C26B C27B C28B -151(2)
C48B C26B C27B C09B 145(2)
C25B C26B C27B C09B -0.1(5)
C10B C09B C27B C26B -149(2)
C08B C09B C27B C26B 0.3(9)
C10B C09B C27B C28B -3(3)
C08B C09B C27B C28B 146(2)
C26B C27B C28B C29B 146.4(15)
C09B C27B C28B C29B 2(3)
C26B C27B C28B C50B 9(2)
C09B C27B C28B C50B -134.8(18)
C12B C11B C29B C28B -141.3(17)
C10B C11B C29B C28B 7(2)
C12B C11B C29B C30B -7(3)
C10B C11B C29B C30B 141.1(17)
C27B C28B C29B C11B -4(2)
C50B C28B C29B C11B 139(2)
C27B C28B C29B C30B -142(2)
C50B C28B C29B C30B 0.4(9)
C11B C29B C30B C31B 5(3)
C28B C29B C30B C31B 143(2)
C11B C29B C30B C51B -138(2)
C28B C29B C30B C51B -0.5(10)
C51B C30B C31B C32B -11(3)
C29B C30B C31B C32B -148.5(19)
C51B C30B C31B C13B 135(2)
C29B C30B C31B C13B -3(3)
C12B C13B C31B C30B 2(3)
C14B C13B C31B C30B -141(2)
C12B C13B C31B C32B 147.4(19)
C14B C13B C31B C32B 4(3)
C30B C31B C32B C33B 151.5(19)
C13B C31B C32B C33B 1(2)
C30B C31B C32B C53B 10(3)
C13B C31B C32B C53B -140.1(18)
C31B C32B C33B C34B -9(3)
C53B C32B C33B C34B 139(3)
C31B C32B C33B C55B -148(2)
C53B C32B C33B C55B -0.2(10)
C32B C33B C34B C35B -134(2)
C55B C33B C34B C35B 6(3)
C32B C33B C34B C14B 10(3)
C55B C33B C34B C14B 149.6(14)
C13B C14B C34B C33B -3(2)
C15B C14B C34B C33B -152(2)
C13B C14B C34B C35B 148.5(18)
C15B C14B C34B C35B -0.3(8)
C33B C34B C35B C36B -2(3)
C14B C34B C35B C36B -146(2)
C33B C34B C35B C16B 145(3)
C14B C34B C35B C16B 0.2(4)
C17B C16B C35B C36B 5(2)
C15B C16B C35B C36B 146.6(19)
C17B C16B C35B C34B -142.0(19)
C15B C16B C35B C34B 0.0(4)
C34B C35B C36B C37B 139.4(18)
C16B C35B C36B C37B -3(3)
C34B C35B C36B C56B 0(2)
C16B C35B C36B C56B -142.8(14)
C35B C36B C37B C38B 2(3)
C56B C36B C37B C38B 143.6(19)
C35B C36B C37B C58B -141(2)
C56B C36B C37B C58B 0.5(9)
C36B C37B C38B C39B -150.5(16)
C58B C37B C38B C39B -17(3)
C36B C37B C38B C17B -4(3)
C58B C37B C38B C17B 129(3)
C16B C17B C38B C37B 7(4)
C18B C17B C38B C37B -144(3)
C16B C17B C38B C39B 149(2)
C18B C17B C38B C39B -2(4)
C37B C38B C39B C60B 14(3)
C17B C38B C39B C60B -136(2)
C37B C38B C39B C40B 154.0(16)
C17B C38B C39B C40B 4(3)
C18B C19B C40B C41B 148.2(13)
C20B C19B C40B C41B 2.9(19)
C18B C19B C40B C39B 11(2)
C20B C19B C40B C39B -134.7(17)
C38B C39B C40B C19B -9(2)
C60B C39B C40B C19B 139.0(16)
C38B C39B C40B C41B -148.7(18)
C60B C39B C40B C41B -0.6(8)
C19B C40B C41B C61B -146.0(14)
C39B C40B C41B C61B 0.1(4)
C19B C40B C41B C42B -1.9(19)
C39B C40B C41B C42B 144.2(17)
C20B C21B C42B C43B 141.0(17)
C22B C21B C42B C43B -0.9(10)
C20B C21B C42B C41B -3(2)
C22B C21B C42B C41B -144.8(14)
C40B C41B C42B C21B 2(2)
C61B C41B C42B C21B 143.9(13)
C40B C41B C42B C43B -137.6(16)
C61B C41B C42B C43B 4.3(19)
C24B C23B C43B C44B -2(2)
C22B C23B C43B C44B 149(2)
C24B C23B C43B C42B -151(2)
C22B C23B C43B C42B -0.3(4)
C21B C42B C43B C44B -150.7(19)
C41B C42B C43B C44B -8(2)
C21B C42B C43B C23B 0.8(8)
C41B C42B C43B C23B 143.9(15)
C23B C43B C44B C62B -138.2(17)
C42B C43B C44B C62B 8(2)
C23B C43B C44B C45B -4(2)
C42B C43B C44B C45B 141.8(16)
C43B C44B C45B C46B 6(3)
C62B C44B C45B C46B 146(2)
C43B C44B C45B C64B -139.8(19)
C62B C44B C45B C64B 0.2(8)
C64B C45B C46B C47B -6(3)
C44B C45B C46B C47B -146.6(19)
C64B C45B C46B C24B 139(2)
C44B C45B C46B C24B -1(3)
C23B C24B C46B C47B 141(2)
C25B C24B C46B C47B 8(4)
C23B C24B C46B C45B -5(4)
C25B C24B C46B C45B -138(2)
C45B C46B C47B C48B 148.4(18)
C24B C46B C47B C48B 0(3)
C45B C46B C47B C66B 6(3)
C24B C46B C47B C66B -142.0(19)
C27B C26B C48B C47B -137.3(17)
C25B C26B C48B C47B 5(3)
C27B C26B C48B C49B 0(3)
C25B C26B C48B C49B 141.7(16)
C46B C47B C48B C26B -7(3)
C66B C47B C48B C26B 139(2)
C46B C47B C48B C49B -146(2)
C66B C47B C48B C49B 0.1(8)
C26B C48B C49B C50B 6(3)
C47B C48B C49B C50B 149(2)
C26B C48B C49B C67B -143(2)
C47B C48B C49B C67B 0.0(10)
C48B C49B C50B C51B -141.8(18)
C67B C49B C50B C51B 4(3)
C48B C49B C50B C28B -3(3)
C67B C49B C50B C28B 142.6(15)
C29B C28B C50B C49B -145(2)
C27B C28B C50B C49B -5(3)
C29B C28B C50B C51B -0.1(5)
C27B C28B C50B C51B 140(2)
C31B C30B C51B C52B 2(3)
C29B C30B C51B C52B 143(2)
C31B C30B C51B C50B -141(2)
C29B C30B C51B C50B 0.5(9)
C49B C50B C51B C52B -3(3)
C28B C50B C51B C52B -145(2)
C49B C50B C51B C30B 141(2)
C28B C50B C51B C30B -0.2(5)
C30B C51B C52B C53B 9(3)
C50B C51B C52B C53B 148.8(17)
C30B C51B C52B C68B -140.8(17)
C50B C51B C52B C68B -1(3)
C51B C52B C53B C54B -147.4(18)
C68B C52B C53B C54B 2(3)
C51B C52B C53B C32B -10(2)
C68B C52B C53B C32B 139.5(16)
C31B C32B C53B C52B 0(3)
C33B C32B C53B C52B -143.8(18)
C31B C32B C53B C54B 144(2)
C33B C32B C53B C54B 0.2(8)
C52B C53B C54B C70B -3(2)
C32B C53B C54B C70B -143.7(19)
C52B C53B C54B C55B 140.9(19)
C32B C53B C54B C55B -0.1(5)
C70B C54B C55B C56B -8(2)
C53B C54B C55B C56B -146(2)
C70B C54B C55B C33B 138(2)
C53B C54B C55B C33B 0.0(5)
C34B C33B C55B C54B -150.5(19)
C32B C33B C55B C54B 0.1(9)
C34B C33B C55B C56B -8(2)
C32B C33B C55B C56B 142(2)
C35B C36B C56B C57B 148.4(19)
C37B C36B C56B C57B -0.2(5)
C35B C36B C56B C55B -2(2)
C37B C36B C56B C55B -150.9(19)
C54B C55B C56B C57B 0(2)
C33B C55B C56B C57B -139.6(17)
C54B C55B C56B C36B 147.1(14)
C33B C55B C56B C36B 8(3)
C36B C56B C57B C71B -151.3(18)
C55B C56B C57B C71B 0(2)
C36B C56B C57B C58B -0.2(5)
C55B C56B C57B C58B 151.3(19)
C38B C37B C58B C57B -133(2)
C36B C37B C58B C57B -0.6(10)
C38B C37B C58B C59B 8(3)
C36B C37B C58B C59B 141(2)
C71B C57B C58B C37B 148(2)
C56B C57B C58B C37B 0.5(8)
C71B C57B C58B C59B 4(3)
C56B C57B C58B C59B -143(2)
C37B C58B C59B C60B 8(3)
C57B C58B C59B C60B 145.1(16)
C37B C58B C59B C73B -142.7(19)
C57B C58B C59B C73B -5(3)
C38B C39B C60B C61B 142(2)
C40B C39B C60B C61B 0.8(10)
C38B C39B C60B C59B -1(3)
C40B C39B C60B C59B -142.3(19)
C58B C59B C60B C61B -150.2(16)
C73B C59B C60B C61B -4(3)
C58B C59B C60B C39B -10(3)
C73B C59B C60B C39B 136(2)
C40B C41B C61B C62B 146.2(17)
C42B C41B C61B C62B -1.7(19)
C40B C41B C61B C60B 0.4(4)
C42B C41B C61B C60B -147.5(15)
C39B C60B C61B C62B -148.7(16)
C59B C60B C61B C62B -3(2)
C39B C60B C61B C41B -0.8(8)
C59B C60B C61B C41B 144.7(17)
C41B C61B C62B C44B 2(2)
C60B C61B C62B C44B 144.8(15)
C41B C61B C62B C63B -135.9(16)
C60B C61B C62B C63B 7(2)
C43B C44B C62B C61B -5(2)
C45B C44B C62B C61B -142.7(17)
C43B C44B C62B C63B 137.1(19)
C45B C44B C62B C63B -0.2(10)
C61B C62B C63B C73B -4(2)
C44B C62B C63B C73B -145(2)
C61B C62B C63B C64B 141.5(18)
C44B C62B C63B C64B 0.2(8)
C46B C45B C64B C65B 6(2)
C44B C45B C64B C65B 150.0(15)
C46B C45B C64B C63B -144(2)
C44B C45B C64B C63B 0.0(4)
C73B C63B C64B C65B -1(2)
C62B C63B C64B C65B -149.7(15)
C73B C63B C64B C45B 149.1(19)
C62B C63B C64B C45B -0.1(4)
C45B C64B C65B C74B -146.1(13)
C63B C64B C65B C74B -0.2(19)
C45B C64B C65B C66B -4.8(18)
C63B C64B C65B C66B 141.2(13)
C64B C65B C66B C67B -142.8(13)
C74B C65B C66B C67B 1.4(8)
C64B C65B C66B C47B 4.9(18)
C74B C65B C66B C47B 149.0(11)
C46B C47B C66B C65B -6(2)
C48B C47B C66B C65B -152.4(12)
C46B C47B C66B C67B 146(2)
C48B C47B C66B C67B -0.2(4)
C65B C66B C67B C68B 3.9(11)
C47B C66B C67B C68B -147.8(15)
C65B C66B C67B C49B 151.8(11)
C47B C66B C67B C49B 0.1(4)
C50B C49B C67B C68B 1(2)
C48B C49B C67B C68B 151.9(16)
C50B C49B C67B C66B -151.1(17)
C48B C49B C67B C66B -0.1(8)
C66B C67B C68B C69B -6.0(16)
C49B C67B C68B C69B -152.3(13)
C66B C67B C68B C52B 140.4(15)
C49B C67B C68B C52B -6(2)
C53B C52B C68B C67B -143.7(17)
C51B C52B C68B C67B 6(3)
C53B C52B C68B C69B -1(2)
C51B C52B C68B C69B 149.0(18)
C67B C68B C69B C70B 149.3(12)
C52B C68B C69B C70B 0(2)
C67B C68B C69B C74B 4.1(18)
C52B C68B C69B C74B -144.9(14)
C55B C54B C70B C69B -134.6(17)
C53B C54B C70B C69B 2(2)
C55B C54B C70B C71B 14(2)
C53B C54B C70B C71B 151.2(13)
C68B C69B C70B C54B -1(2)
C74B C69B C70B C54B 151.0(17)
C68B C69B C70B C71B -151.9(14)
C74B C69B C70B C71B 0.2(8)
C56B C57B C71B C72B 145.3(14)
C58B C57B C71B C72B 0(2)
C56B C57B C71B C70B 7(2)
C58B C57B C71B C70B -138.2(17)
C54B C70B C71B C57B -14(2)
C69B C70B C71B C57B 141.5(17)
C54B C70B C71B C72B -155.8(16)
C69B C70B C71B C72B -0.2(9)
C57B C71B C72B C73B -4(2)
C70B C71B C72B C73B 140.5(17)
C57B C71B C72B C74B -144.2(17)
C70B C71B C72B C74B 0.1(8)
C64B C63B C73B C72B 3(3)
C62B C63B C73B C72B 145.6(17)
C64B C63B C73B C59B -144.8(17)
C62B C63B C73B C59B -2(3)
C71B C72B C73B C63B -141.6(18)
C74B C72B C73B C63B -5(3)
C71B C72B C73B C59B 3(3)
C74B C72B C73B C59B 139.6(19)
C60B C59B C73B C63B 6(3)
C58B C59B C73B C63B 150(2)
C60B C59B C73B C72B -142(2)
C58B C59B C73B C72B 2(3)
C64B C65B C74B C69B 140.2(13)
C66B C65B C74B C69B -3.1(12)
C64B C65B C74B C72B -1.6(18)
C66B C65B C74B C72B -145.0(12)
C68B C69B C74B C65B 0.4(17)
C70B C69B C74B C65B -146.5(12)
C68B C69B C74B C72B 146.8(16)
C70B C69B C74B C72B -0.1(4)
C73B C72B C74B C65B 4(2)
C71B C72B C74B C65B 146.0(13)
C73B C72B C74B C69B -141.9(15)
C71B C72B C74B C69B 0.0(4)
C06S C01S C02S C03S 0.5(10)
C05S C04S C03S C02S 1.7(17)
C01S C02S C03S C04S -2.0(16)
C02S C01S C06S C05S 1.2(8)
C03S C04S C05S C06S 0.1(13)
C01S C06S C05S C04S -1.6(11)
C26S C21S C22S C23S 6.2(19)
C26S C25S C24S C23S 12.5(18)
C22S C21S C26S C25S 1(2)
C24S C25S C26S C21S -10(2)
C21S C22S C23S C24S -4.3(17)
C25S C24S C23S C22S -5.5(19)
